data_7709353
loop_
_publ_author_name
'Wei, Yun'
'Bao, Qin'
'Song, Lulu'
'Hong, Dongjing'
'Gao, Jianjian'
'Wang, Shaowu'
'Zhu, Xiancui'
'Zhou, Shuangliu'
'Mu, Xiaolong'

_publ_section_title
;
 Synthesis and characterization of rare-earth metallate amido complexes
 bearing 2-amidate-functionalized indolyl ligand and their application in
 the hydroboration of esters with pinacolborane
;
_journal_name_full 'Dalton Transactions'
_journal_paper_doi 10.1039/D1DT03384K
_journal_year 2022
_chemical_formula_moiety 'C81 H120 Cl Gd3 N9 O3 Si6, C16 H32 Li O4, 0.55[C7H8], 3.65[C7H8]'
_chemical_formula_sum 'C97 H152 Cl Gd3 Li N9 O7 Si6'
_chemical_formula_weight 2238.95
_space_group_crystal_system triclinic
_space_group_IT_number 2
_space_group_name_Hall '-P 1'
_space_group_name_H-M_alt 'P -1'
_atom_sites_solution_hydrogens geom
_audit_creation_date 2021-06-24
_audit_creation_method
;
Olex2 1.3
(compiled 2020.11.12 svn.r5f609507 for OlexSys, GUI svn.r6272)
;
_audit_update_record
;
2021-08-26 deposited with the CCDC.	2022-01-24 downloaded from the CCDC.
;
_cell_angle_alpha 67.2240(10)
_cell_angle_beta 83.7930(10)
_cell_angle_gamma 61.7530(10)
_cell_formula_units_Z 2
_cell_length_a 19.8493(16)
_cell_length_b 20.2615(17)
_cell_length_c 21.6207(18)
_cell_measurement_reflns_used 9915
_cell_measurement_temperature 298.15
_cell_measurement_theta_max 21.682
_cell_measurement_theta_min 2.180
_cell_volume 7032.3(10)
_computing_cell_refinement 'SAINT v8.34A (Bruker, 2013)'
_computing_data_collection 'SAINT v8.34A (Bruker, 2013)'
_computing_data_reduction 'SAINT v8.34A (Bruker, 2013)'
_computing_molecular_graphics 'Olex2 1.3 (Dolomanov et al., 2009)'
_computing_publication_material 'Olex2 1.3 (Dolomanov et al., 2009)'
_computing_structure_refinement 'SHELXL 2018/3 (Sheldrick, 2015)'
_computing_structure_solution 'SHELXT 2014/4 (Sheldrick, 2014)'
_diffrn_ambient_temperature 298.15
_diffrn_measured_fraction_theta_full 0.998
_diffrn_measured_fraction_theta_max 0.984
_diffrn_measurement_device_type 'Bruker APEX-II CCD'
_diffrn_measurement_method '\f and \w scans'
_diffrn_radiation_type MoK\a
_diffrn_radiation_wavelength 0.71073
_diffrn_reflns_av_R_equivalents 0.1177
_diffrn_reflns_av_unetI/netI 0.1730
_diffrn_reflns_Laue_measured_fraction_full 0.998
_diffrn_reflns_Laue_measured_fraction_max 0.984
_diffrn_reflns_limit_h_max 25
_diffrn_reflns_limit_h_min -25
_diffrn_reflns_limit_k_max 26
_diffrn_reflns_limit_k_min -26
_diffrn_reflns_limit_l_max 27
_diffrn_reflns_limit_l_min -28
_diffrn_reflns_number 83693
_diffrn_reflns_point_group_measured_fraction_full 0.998
_diffrn_reflns_point_group_measured_fraction_max 0.984
_diffrn_reflns_theta_full 25.242
_diffrn_reflns_theta_max 27.551
_diffrn_reflns_theta_min 1.026
_exptl_absorpt_coefficient_mu 1.509
_exptl_absorpt_correction_T_max 0.7456
_exptl_absorpt_correction_T_min 0.3182
_exptl_absorpt_correction_type multi-scan
_exptl_absorpt_process_details
'SADABS-2014/5 (Bruker,2014/5) was used for absorption correction. wR2(int) was 0.1337 before and 0.0683 after correction. The Ratio of minimum to maximum transmission is 0.4268. The \l/2 correction factor is 0.00150.'
_exptl_crystal_colour 'clear light yellow'
_exptl_crystal_colour_lustre clear
_exptl_crystal_colour_modifier light
_exptl_crystal_colour_primary yellow
_exptl_crystal_density_diffrn 1.057
_exptl_crystal_description block
_exptl_crystal_F_000 2298
_exptl_crystal_size_max 0.12
_exptl_crystal_size_mid 0.11
_exptl_crystal_size_min 0.1
_refine_diff_density_max 1.407
_refine_diff_density_min -0.523
_refine_diff_density_rms 0.106
_refine_ls_extinction_method none
_refine_ls_goodness_of_fit_ref 0.938
_refine_ls_hydrogen_treatment constr
_refine_ls_matrix_type full
_refine_ls_number_parameters 1111
_refine_ls_number_reflns 31936
_refine_ls_number_restraints 473
_refine_ls_restrained_S_all 0.945
_refine_ls_R_factor_all 0.1749
_refine_ls_R_factor_gt 0.0701
_refine_ls_shift/su_max 0.003
_refine_ls_shift/su_mean 0.000
_refine_ls_structure_factor_coef Fsqd
_refine_ls_weighting_details 'w=1/[\s^2^(Fo^2^)+(0.0787P)^2^] where P=(Fo^2^+2Fc^2^)/3'
_refine_ls_weighting_scheme calc
_refine_ls_wR_factor_gt 0.1509
_refine_ls_wR_factor_ref 0.1922
_reflns_Friedel_coverage 0.000
_reflns_number_gt 13444
_reflns_number_total 31936
_reflns_threshold_expression 'I > 2\s(I)'
_cod_data_source_file d1dt03384k2.cif
_cod_data_source_block 1c
_cod_database_code 7709353
_shelx_shelxl_version_number 2018/3
_shelx_space_group_comment
;
The symmetry employed for this shelxl refinement is uniquely defined
by the following loop, which should always be used as a source of
symmetry information in preference to the above space-group names.
They are only intended as comments.
;
_shelx_estimated_absorpt_t_max 0.864
_shelx_estimated_absorpt_t_min 0.840
_olex2_refinement_description
;
1. Fixed Uiso
 At 1.2 times of:
  All C(H) groups, All C(H,H) groups
 At 1.5 times of:
  All C(H,H,H) groups
2. Restrained distances
 O6-C90 = O6-C93 = O4-C82 = O4-C85 = O7-C94 = O7-C97 = O5-C89 = O5-C86
 1.43 with sigma of 0.01
 C95-C94 = C95-C96 = C97-C96 = C89-C88 = C87-C88 = C87-C86 = C91-C90 = C91-C92
 = C92-C93 = C83-C82 = C84-C83 = C84-C85
 1.54 with sigma of 0.01
 C58-C60
 1.54 with sigma of 0.01
 C59-C58
 1.54 with sigma of 0.01
 C93-C91 = C92-C90 = C82-C84 = C83-C85 = C94-C96 = C97-C95 = C88-C86 = C89-C87
 2.52 with sigma of 0.01
 C60-C59
 2.52 with sigma of 0.01
 O5-Li1 \\sim O6-Li1 \\sim O7-Li1 \\sim O4-Li1
 with sigma of 0.02
 O6-O4 \\sim O6-O7 \\sim O6-O5 \\sim O4-O7 \\sim O4-O5 \\sim O7-O5
 with sigma of 0.02
3. Rigid bond restraints
 C40, C42
 with sigma for 1-2 distances of 0.001 and sigma for 1-3 distances of 0.002
4. Uiso/Uaniso restraints and constraints
Li1 \\sim O4 \\sim C82 \\sim C85 \\sim C83 \\sim C84 \\sim O5 \\sim O6 \\sim O7
\\sim C86 \\sim C89 \\sim C90 \\sim C93 \\sim C94 \\sim C97 \\sim C87 \\sim C88
\\sim C91 \\sim C92 \\sim C95 \\sim C96: within 2A with sigma of 0.01 and sigma
for terminal atoms of 0.02 within 2A
Uanis(C53) \\sim Ueq, Uanis(C58) \\sim Ueq, Uanis(C60) \\sim Ueq, Uanis(C59)
\\sim Ueq, Uanis(C20) \\sim Ueq, Uanis(C19) \\sim Ueq, Uanis(C21) \\sim Ueq,
Uanis(C14) \\sim Ueq, Uanis(C13) \\sim Ueq, Uanis(C42) \\sim Ueq, Uanis(C40)
\\sim Ueq, Uanis(C41) \\sim Ueq, Uanis(C35) \\sim Ueq, Uanis(C34) \\sim Ueq:
with sigma of 0.01 and sigma for terminal atoms of 0.02
5. Rigid body (RIGU) restrains
 Li1, O4, C82, C85, C83, C84, O7, O5, O6, C94, C95, C97, C86, C89, C90, C93,
 C96, C87, C88, C91, C92
 with sigma for 1-2 distances of 0.001 and sigma for 1-3 distances of 0.002
 C53, C58, C59, C60
 with sigma for 1-2 distances of 0.001 and sigma for 1-3 distances of 0.002
6.a Ternary CH refined with riding coordinates:
 C16(H16), C19(H19), C37(H37), C40(H40), C58(H58), C61(H61)
6.b Secondary CH2 refined with riding coordinates:
 C82(H82A,H82B), C83(H83A,H83B), C84(H84A,H84B), C85(H85A,H85B), C86(H86A,
 H86B), C87(H87A,H87B), C88(H88A,H88B), C89(H89A,H89B), C90(H90A,H90B),
 C91(H91A,H91B), C92(H92A,H92B), C93(H93A,H93B), C94(H94A,H94B), C95(H95A,H95B),
  C96(H96A,H96B), C97(H97A,H97B)
6.c Aromatic/amide H refined with riding coordinates:
 C2(H2), C4(H4), C5(H5), C6(H6), C7(H7), C12(H12), C13(H13), C14(H14),
 C23(H23), C25(H25), C26(H26), C27(H27), C28(H28), C35(H35), C34(H34), C33(H33),
  C44(H44), C46(H46), C47(H47), C48(H48), C49(H49), C54(H54), C55(H55), C56(H56)
6.d Fitted hexagon refined as free rotating group:
 C10(C11,C12,C13,C14,C15), C35(C34,C33,C32,C31,C36), C52(C53,C54,C55,C56,C57)
6.e Idealised Me refined as rotating group:
 C17(H17A,H17B,H17C), C18(H18A,H18B,H18C), C20(H20A,H20B,H20C), C21(H21A,H21B,
 H21C), C38(H38A,H38B,H38C), C39(H39A,H39B,H39C), C41(H41A,H41B,H41C), C42(H42A,
 H42B,H42C), C59(H59A,H59B,H59C), C60(H60A,H60B,H60C), C62(H62A,H62B,H62C),
 C63(H63A,H63B,H63C), C64(H64A,H64B,H64C), C65(H65A,H65B,H65C), C66(H66A,H66B,
 H66C), C67(H67A,H67B,H67C), C68(H68A,H68B,H68C), C69(H69A,H69B,H69C), C70(H70A,
 H70B,H70C), C71(H71A,H71B,H71C), C72(H72A,H72B,H72C), C73(H73A,H73B,H73C),
 C74(H74A,H74B,H74C), C75(H75A,H75B,H75C), C76(H76A,H76B,H76C), C77(H77A,H77B,
 H77C), C78(H78A,H78B,H78C), C79(H79A,H79B,H79C), C80(H80A,H80B,H80C), C81(H81A,
 H81B,H81C)
;
_platon_squeeze_special_details
;
A solvent mask was calculated and 419 electrons were 
found in a volume of 2020\%A^3^ in 2 voids per unit cell. 
This is consistent with the presence of 
0.55[C7H8], 3.65[C7H8] per Unit Cell 
which account for 420 electrons 
per unit cell.
;
_platon_squeeze_void_probe_radius 1.20
_olex2_submission_special_instructions 'No special instructions were received'

loop_
_space_group_symop_operation_xyz
'x, y, z'
'-x, -y, -z'

loop_
_atom_site_label
_atom_site_type_symbol
_atom_site_fract_x
_atom_site_fract_y
_atom_site_fract_z
_atom_site_U_iso_or_equiv
_atom_site_adp_type
_atom_site_occupancy
_atom_site_site_symmetry_order
_atom_site_calc_flag
_atom_site_refinement_flags_posn
_atom_site_refinement_flags_adp
_atom_site_refinement_flags_occupancy
_atom_site_disorder_assembly
_atom_site_disorder_group
Gd1 Gd 0.28876(2) 0.54362(2) 0.31996(2) 0.05284(13) Uani 1 1 d . . . . .
Gd2 Gd 0.20561(2) 0.38760(2) 0.31767(2) 0.05621(13) Uani 1 1 d . . . . .
Gd3 Gd 0.44521(2) 0.31310(2) 0.31642(2) 0.05421(13) Uani 1 1 d . . . . .
Cl1 Cl 0.32148(11) 0.37550(12) 0.40049(9) 0.0542(5) Uani 1 1 d . . . . .
Si1 Si 0.34014(16) 0.51983(17) 0.47244(13) 0.0738(7) Uani 1 1 d . . . . .
Si2 Si 0.18306(16) 0.65711(17) 0.41918(15) 0.0807(8) Uani 1 1 d . . . . .
Si3 Si 0.14159(15) 0.35030(17) 0.47087(14) 0.0785(8) Uani 1 1 d . . . . .
Si4 Si 0.17433(18) 0.22140(18) 0.42011(15) 0.0895(9) Uani 1 1 d . . . . .
Si5 Si 0.50901(16) 0.16187(16) 0.46833(14) 0.0792(8) Uani 1 1 d . . . . .
Si6 Si 0.61962(16) 0.22702(18) 0.41572(15) 0.0846(8) Uani 1 1 d . . . . .
O1 O 0.2068(3) 0.5106(3) 0.2894(3) 0.0636(15) Uani 1 1 d . . . . .
O2 O 0.3270(3) 0.3266(3) 0.2885(3) 0.0588(14) Uani 1 1 d . . . . .
O3 O 0.3971(3) 0.4478(3) 0.2918(2) 0.0563(14) Uani 1 1 d . . . . .
N1 N 0.1905(4) 0.6549(4) 0.2350(3) 0.0644(19) Uani 1 1 d . . . . .
N2 N 0.1050(4) 0.5297(4) 0.2375(3) 0.0651(19) Uani 1 1 d . . . . .
N3 N 0.2119(4) 0.3360(4) 0.2355(4) 0.070(2) Uani 1 1 d . . . . .
N4 N 0.4180(4) 0.2609(4) 0.2359(3) 0.0635(19) Uani 1 1 d . . . . .
N5 N 0.5095(4) 0.3723(4) 0.2323(3) 0.0609(18) Uani 1 1 d . . . . .
N6 N 0.3855(4) 0.5717(4) 0.2407(3) 0.0587(17) Uani 1 1 d . . . . .
N7 N 0.2656(4) 0.5803(4) 0.4095(3) 0.0651(19) Uani 1 1 d . . . . .
N8 N 0.1708(4) 0.3110(4) 0.4090(3) 0.0645(19) Uani 1 1 d . . . . .
N9 N 0.5338(4) 0.2285(4) 0.4057(3) 0.0663(19) Uani 1 1 d . . . . .
C1 C 0.1333(5) 0.6448(5) 0.2155(4) 0.061(2) Uani 1 1 d . . . . .
C2 C 0.0756(5) 0.7184(6) 0.1731(4) 0.075(3) Uani 1 1 d . . . . .
H2 H 0.030735 0.727221 0.154193 0.090 Uiso 1 1 calc R U . . .
C3 C 0.0988(6) 0.7774(6) 0.1643(5) 0.082(3) Uani 1 1 d . . . . .
C4 C 0.0658(8) 0.8616(7) 0.1265(6) 0.124(5) Uani 1 1 d . . . . .
H4 H 0.018604 0.889886 0.101237 0.148 Uiso 1 1 calc R U . . .
C5 C 0.1053(10) 0.8992(8) 0.1286(8) 0.143(6) Uani 1 1 d . . . . .
H5 H 0.084465 0.954657 0.103640 0.171 Uiso 1 1 calc R U . . .
C6 C 0.1748(9) 0.8604(8) 0.1655(7) 0.115(4) Uani 1 1 d . . . . .
H6 H 0.198473 0.890498 0.165768 0.138 Uiso 1 1 calc R U . . .
C7 C 0.2106(6) 0.7772(7) 0.2026(5) 0.090(3) Uani 1 1 d . . . . .
H7 H 0.258656 0.750063 0.226165 0.108 Uiso 1 1 calc R U . . .
C8 C 0.1698(6) 0.7364(6) 0.2022(5) 0.073(3) Uani 1 1 d . . . . .
C9 C 0.1444(5) 0.5622(5) 0.2453(4) 0.062(2) Uani 1 1 d . . . . .
C10 C 0.0367(3) 0.5779(4) 0.1919(3) 0.076(3) Uani 1 1 d G . . . .
C11 C 0.0398(4) 0.5818(4) 0.1261(4) 0.083(3) Uani 1 1 d G . . . .
C12 C -0.0270(5) 0.6275(5) 0.0826(3) 0.129(5) Uani 1 1 d G . . . .
H12 H -0.024917 0.630135 0.038609 0.154 Uiso 1 1 calc R U . . .
C13 C -0.0968(4) 0.6694(5) 0.1049(4) 0.139(5) Uani 1 1 d G U . . .
H13 H -0.141492 0.700014 0.075776 0.166 Uiso 1 1 calc R U . . .
C14 C -0.0999(3) 0.6655(5) 0.1707(4) 0.134(4) Uani 1 1 d G U . . .
H14 H -0.146644 0.693532 0.185577 0.160 Uiso 1 1 calc R U . . .
C15 C -0.0332(5) 0.6198(5) 0.2142(3) 0.096(3) Uani 1 1 d G . . . .
C16 C 0.1139(6) 0.5384(6) 0.0992(5) 0.092(3) Uani 1 1 d . . . . .
H16 H 0.147937 0.491687 0.138062 0.110 Uiso 1 1 calc R U . . .
C17 C 0.1082(7) 0.5048(7) 0.0497(6) 0.130(4) Uani 1 1 d . . . . .
H17A H 0.090853 0.465023 0.071331 0.195 Uiso 1 1 calc R U . . .
H17B H 0.157723 0.479959 0.034280 0.195 Uiso 1 1 calc R U . . .
H17C H 0.072318 0.548035 0.011932 0.195 Uiso 1 1 calc R U . . .
C18 C 0.1529(7) 0.5921(8) 0.0701(6) 0.128(4) Uani 1 1 d . . . . .
H18A H 0.123102 0.637146 0.030069 0.192 Uiso 1 1 calc R U . . .
H18B H 0.203415 0.560932 0.059317 0.192 Uiso 1 1 calc R U . . .
H18C H 0.156798 0.611746 0.102762 0.192 Uiso 1 1 calc R U . . .
C19 C -0.0400(7) 0.6181(8) 0.2854(6) 0.109(4) Uani 1 1 d . U . . .
H19 H 0.012219 0.596077 0.304697 0.131 Uiso 1 1 calc R U . . .
C20 C -0.0671(8) 0.5602(9) 0.3249(7) 0.172(6) Uani 1 1 d . U . . .
H20A H -0.116645 0.577055 0.305533 0.258 Uiso 1 1 calc R U . . .
H20B H -0.070858 0.557778 0.370342 0.258 Uiso 1 1 calc R U . . .
H20C H -0.031525 0.507562 0.325055 0.258 Uiso 1 1 calc R U . . .
C21 C -0.0872(8) 0.7020(9) 0.2901(7) 0.180(6) Uani 1 1 d . U . . .
H21A H -0.065993 0.736987 0.263826 0.270 Uiso 1 1 calc R U . . .
H21B H -0.085321 0.695920 0.336302 0.270 Uiso 1 1 calc R U . . .
H21C H -0.139543 0.725211 0.273206 0.270 Uiso 1 1 calc R U . . .
C22 C 0.2824(6) 0.2927(5) 0.2153(4) 0.062(2) Uani 1 1 d . . . . .
C23 C 0.2770(6) 0.2606(6) 0.1716(5) 0.083(3) Uani 1 1 d . . . . .
H23 H 0.316703 0.230094 0.151563 0.100 Uiso 1 1 calc R U . . .
C24 C 0.1980(7) 0.2840(7) 0.1637(5) 0.094(3) Uani 1 1 d . . . . .
C25 C 0.1537(8) 0.2702(7) 0.1239(6) 0.111(4) Uani 1 1 d . . . . .
H25 H 0.177446 0.239724 0.097683 0.134 Uiso 1 1 calc R U . . .
C26 C 0.0772(10) 0.3039(9) 0.1274(8) 0.136(5) Uani 1 1 d . . . . .
H26 H 0.047792 0.296607 0.102473 0.163 Uiso 1 1 calc R U . . .
C27 C 0.0404(8) 0.3490(9) 0.1664(7) 0.131(5) Uani 1 1 d . . . . .
H27 H -0.012570 0.369989 0.167661 0.158 Uiso 1 1 calc R U . . .
C28 C 0.0811(6) 0.3636(7) 0.2042(6) 0.105(4) Uani 1 1 d . . . . .
H28 H 0.056063 0.394890 0.229703 0.126 Uiso 1 1 calc R U . . .
C29 C 0.1588(6) 0.3304(6) 0.2022(5) 0.086(3) Uani 1 1 d . . . . .
C30 C 0.3458(5) 0.2920(5) 0.2432(4) 0.056(2) Uani 1 1 d . . . . .
C35 C 0.5047(5) 0.0984(3) 0.1674(4) 0.146(5) Uani 1 1 d G U . . .
H35 H 0.521955 0.042831 0.182782 0.175 Uiso 1 1 calc R U . . .
C34 C 0.5080(5) 0.1417(5) 0.1002(4) 0.143(5) Uani 1 1 d G U . . .
H34 H 0.527494 0.115079 0.070613 0.172 Uiso 1 1 calc R U . . .
C33 C 0.4823(5) 0.2247(5) 0.0772(3) 0.111(4) Uani 1 1 d G . . . .
H33 H 0.484496 0.253666 0.032235 0.133 Uiso 1 1 calc R U . . .
C32 C 0.4532(4) 0.2645(3) 0.1214(3) 0.078(3) Uani 1 1 d G . . . .
C31 C 0.4499(4) 0.2212(4) 0.1886(3) 0.077(3) Uani 1 1 d G . . . .
C36 C 0.4756(5) 0.1381(4) 0.2116(3) 0.110(4) Uani 1 1 d G . . . .
C37 C 0.4272(6) 0.3539(6) 0.0942(5) 0.086(3) Uani 1 1 d . . . . .
H37 H 0.427054 0.367686 0.132955 0.103 Uiso 1 1 calc R U . . .
C38 C 0.3452(6) 0.4022(7) 0.0621(6) 0.128(4) Uani 1 1 d . . . . .
H38A H 0.342787 0.391094 0.023336 0.192 Uiso 1 1 calc R U . . .
H38B H 0.328523 0.459085 0.048629 0.192 Uiso 1 1 calc R U . . .
H38C H 0.312488 0.387068 0.094062 0.192 Uiso 1 1 calc R U . . .
C39 C 0.4794(6) 0.3811(6) 0.0459(5) 0.102(3) Uani 1 1 d . . . . .
H39A H 0.530635 0.351670 0.067587 0.154 Uiso 1 1 calc R U . . .
H39B H 0.460720 0.438142 0.033618 0.154 Uiso 1 1 calc R U . . .
H39C H 0.479736 0.370577 0.006225 0.154 Uiso 1 1 calc R U . . .
C40 C 0.4696(8) 0.0882(8) 0.2844(7) 0.133(4) Uani 1 1 d . U . . .
H40 H 0.438088 0.127537 0.304779 0.160 Uiso 1 1 calc R U . . .
C41 C 0.5438(10) 0.0418(10) 0.3210(8) 0.199(7) Uani 1 1 d . U . . .
H41A H 0.580400 0.012678 0.296105 0.298 Uiso 1 1 calc R U . . .
H41B H 0.541948 0.004117 0.364074 0.298 Uiso 1 1 calc R U . . .
H41C H 0.558770 0.077605 0.327260 0.298 Uiso 1 1 calc R U . . .
C42 C 0.4285(10) 0.0367(9) 0.2922(8) 0.200(7) Uani 1 1 d . U . . .
H42A H 0.375256 0.072194 0.276128 0.300 Uiso 1 1 calc R U . . .
H42B H 0.432879 0.002859 0.338785 0.300 Uiso 1 1 calc R U . . .
H42C H 0.452074 0.003437 0.266371 0.300 Uiso 1 1 calc R U . . .
C43 C 0.4896(4) 0.4524(6) 0.2164(4) 0.059(2) Uani 1 1 d . . . . .
C44 C 0.5378(5) 0.4761(6) 0.1750(4) 0.070(2) Uani 1 1 d . . . . .
H44 H 0.535367 0.527020 0.158395 0.084 Uiso 1 1 calc R U . . .
C45 C 0.5919(5) 0.4070(7) 0.1630(5) 0.080(3) Uani 1 1 d . . . . .
C46 C 0.6571(6) 0.3882(8) 0.1230(5) 0.098(3) Uani 1 1 d . . . . .
H46 H 0.671165 0.427800 0.097244 0.117 Uiso 1 1 calc R U . . .
C47 C 0.6970(6) 0.3119(9) 0.1240(7) 0.111(4) Uani 1 1 d . . . . .
H47 H 0.739167 0.299165 0.098952 0.134 Uiso 1 1 calc R U . . .
C48 C 0.6766(7) 0.2538(8) 0.1607(6) 0.112(4) Uani 1 1 d . . . . .
H48 H 0.705824 0.202192 0.160115 0.135 Uiso 1 1 calc R U . . .
C49 C 0.6159(5) 0.2668(6) 0.1983(5) 0.084(3) Uani 1 1 d . . . . .
H49 H 0.603570 0.225546 0.222968 0.101 Uiso 1 1 calc R U . . .
C50 C 0.5734(5) 0.3433(6) 0.1984(4) 0.067(2) Uani 1 1 d . . . . .
C51 C 0.4235(5) 0.4962(5) 0.2464(4) 0.055(2) Uani 1 1 d . . . . .
C52 C 0.4018(4) 0.6324(3) 0.1934(3) 0.065(2) Uani 1 1 d G . . . .
C53 C 0.4467(4) 0.6561(4) 0.2158(3) 0.111(3) Uani 1 1 d G U . . .
C54 C 0.4666(4) 0.7131(5) 0.1701(4) 0.125(5) Uani 1 1 d G . . . .
H54 H 0.496642 0.728975 0.185093 0.150 Uiso 1 1 calc R U . . .
C55 C 0.4417(4) 0.7466(4) 0.1022(4) 0.109(4) Uani 1 1 d G . . . .
H55 H 0.455037 0.784741 0.071663 0.130 Uiso 1 1 calc R U . . .
C56 C 0.3968(4) 0.7229(4) 0.0799(2) 0.089(3) Uani 1 1 d G . . . .
H56 H 0.380159 0.745259 0.034382 0.107 Uiso 1 1 calc R U . . .
C57 C 0.3769(3) 0.6658(4) 0.1255(3) 0.070(2) Uani 1 1 d G . . . .
C58 C 0.4642(7) 0.6284(8) 0.2934(6) 0.146(4) Uani 1 1 d D U . . .
H58 H 0.441367 0.592778 0.317059 0.176 Uiso 1 1 calc R U . . .
C59 C 0.4320(9) 0.6964(9) 0.3183(9) 0.245(8) Uani 1 1 d D U . . .
H59A H 0.467273 0.717952 0.312365 0.367 Uiso 1 1 calc R U . . .
H59B H 0.424616 0.676259 0.365245 0.367 Uiso 1 1 calc R U . . .
H59C H 0.383694 0.738509 0.293241 0.367 Uiso 1 1 calc R U . . .
C60 C 0.5505(7) 0.5772(9) 0.3068(8) 0.230(7) Uani 1 1 d D U . . .
H60A H 0.566256 0.530182 0.296551 0.345 Uiso 1 1 calc R U . . .
H60B H 0.565389 0.560483 0.353400 0.345 Uiso 1 1 calc R U . . .
H60C H 0.574619 0.608466 0.279052 0.345 Uiso 1 1 calc R U . . .
C61 C 0.3225(5) 0.6478(6) 0.1000(4) 0.080(3) Uani 1 1 d . . . . .
H61 H 0.300484 0.622888 0.139197 0.096 Uiso 1 1 calc R U . . .
C62 C 0.2554(6) 0.7233(7) 0.0510(5) 0.107(4) Uani 1 1 d . . . . .
H62A H 0.231613 0.763886 0.069986 0.160 Uiso 1 1 calc R U . . .
H62B H 0.218379 0.708829 0.043238 0.160 Uiso 1 1 calc R U . . .
H62C H 0.274305 0.744202 0.009064 0.160 Uiso 1 1 calc R U . . .
C63 C 0.3637(6) 0.5871(6) 0.0665(5) 0.101(3) Uani 1 1 d . . . . .
H63A H 0.392351 0.606178 0.031929 0.151 Uiso 1 1 calc R U . . .
H63B H 0.326680 0.581421 0.046772 0.151 Uiso 1 1 calc R U . . .
H63C H 0.398179 0.535504 0.099484 0.151 Uiso 1 1 calc R U . . .
C64 C 0.4299(5) 0.4574(6) 0.4400(5) 0.090(3) Uani 1 1 d . . . . .
H64A H 0.427361 0.411391 0.439482 0.135 Uiso 1 1 calc R U . . .
H64B H 0.473908 0.438983 0.468792 0.135 Uiso 1 1 calc R U . . .
H64C H 0.434000 0.489894 0.395090 0.135 Uiso 1 1 calc R U . . .
C65 C 0.3221(6) 0.4447(6) 0.5462(4) 0.105(4) Uani 1 1 d . . . . .
H65A H 0.279916 0.473046 0.568025 0.157 Uiso 1 1 calc R U . . .
H65B H 0.367236 0.409926 0.577473 0.157 Uiso 1 1 calc R U . . .
H65C H 0.309792 0.412719 0.530957 0.157 Uiso 1 1 calc R U . . .
C66 C 0.3664(6) 0.5799(7) 0.5031(5) 0.108(4) Uani 1 1 d . . . . .
H66A H 0.375533 0.618746 0.465528 0.162 Uiso 1 1 calc R U . . .
H66B H 0.412074 0.544006 0.533759 0.162 Uiso 1 1 calc R U . . .
H66C H 0.325139 0.607693 0.525895 0.162 Uiso 1 1 calc R U . . .
C67 C 0.1891(6) 0.7540(6) 0.3899(6) 0.123(4) Uani 1 1 d . . . . .
H67A H 0.234144 0.744456 0.411865 0.185 Uiso 1 1 calc R U . . .
H67B H 0.144293 0.793999 0.400690 0.185 Uiso 1 1 calc R U . . .
H67C H 0.191824 0.773186 0.341988 0.185 Uiso 1 1 calc R U . . .
C68 C 0.0985(5) 0.6809(6) 0.3698(5) 0.098(3) Uani 1 1 d . . . . .
H68A H 0.092762 0.721501 0.325819 0.147 Uiso 1 1 calc R U . . .
H68B H 0.053308 0.700868 0.392344 0.147 Uiso 1 1 calc R U . . .
H68C H 0.105494 0.632703 0.365412 0.147 Uiso 1 1 calc R U . . .
C69 C 0.1557(6) 0.6346(7) 0.5092(5) 0.129(5) Uani 1 1 d . . . . .
H69A H 0.153845 0.584260 0.526182 0.194 Uiso 1 1 calc R U . . .
H69B H 0.106274 0.677542 0.510096 0.194 Uiso 1 1 calc R U . . .
H69C H 0.193321 0.630768 0.536718 0.194 Uiso 1 1 calc R U . . .
C70 C 0.2144(6) 0.2959(6) 0.5451(4) 0.101(3) Uani 1 1 d . . . . .
H70A H 0.264341 0.285348 0.529652 0.151 Uiso 1 1 calc R U . . .
H70B H 0.214794 0.245534 0.572776 0.151 Uiso 1 1 calc R U . . .
H70C H 0.201512 0.329002 0.570869 0.151 Uiso 1 1 calc R U . . .
C71 C 0.1232(5) 0.4589(5) 0.4355(5) 0.090(3) Uani 1 1 d . . . . .
H71A H 0.170766 0.460085 0.436998 0.135 Uiso 1 1 calc R U . . .
H71B H 0.088252 0.487086 0.461765 0.135 Uiso 1 1 calc R U . . .
H71C H 0.101241 0.484817 0.389641 0.135 Uiso 1 1 calc R U . . .
C72 C 0.0471(6) 0.3539(7) 0.5008(6) 0.124(4) Uani 1 1 d . . . . .
H72A H 0.011519 0.376097 0.462595 0.186 Uiso 1 1 calc R U . . .
H72B H 0.026472 0.387405 0.526651 0.186 Uiso 1 1 calc R U . . .
H72C H 0.055392 0.300010 0.528386 0.186 Uiso 1 1 calc R U . . .
C73 C 0.2037(7) 0.1452(6) 0.5102(5) 0.129(4) Uani 1 1 d . . . . .
H73A H 0.253423 0.134257 0.524243 0.193 Uiso 1 1 calc R U . . .
H73B H 0.205631 0.095841 0.513090 0.193 Uiso 1 1 calc R U . . .
H73C H 0.166885 0.166913 0.538899 0.193 Uiso 1 1 calc R U . . .
C74 C 0.2449(6) 0.1697(6) 0.3709(5) 0.105(4) Uani 1 1 d . . . . .
H74A H 0.225693 0.197322 0.324174 0.157 Uiso 1 1 calc R U . . .
H74B H 0.253743 0.114713 0.386391 0.157 Uiso 1 1 calc R U . . .
H74C H 0.292148 0.169857 0.376228 0.157 Uiso 1 1 calc R U . . .
C75 C 0.0785(7) 0.2371(8) 0.3949(7) 0.147(5) Uani 1 1 d . . . . .
H75A H 0.044572 0.246476 0.429313 0.220 Uiso 1 1 calc R U . . .
H75B H 0.085002 0.189715 0.389378 0.220 Uiso 1 1 calc R U . . .
H75C H 0.056862 0.283202 0.353210 0.220 Uiso 1 1 calc R U . . .
C76 C 0.4260(5) 0.1609(5) 0.4334(5) 0.091(3) Uani 1 1 d . . . . .
H76A H 0.381086 0.212603 0.423387 0.136 Uiso 1 1 calc R U . . .
H76B H 0.415781 0.119232 0.466088 0.136 Uiso 1 1 calc R U . . .
H76C H 0.439038 0.150262 0.392921 0.136 Uiso 1 1 calc R U . . .
C77 C 0.4773(6) 0.1905(6) 0.5424(5) 0.105(4) Uani 1 1 d . . . . .
H77A H 0.441058 0.247180 0.527314 0.157 Uiso 1 1 calc R U . . .
H77B H 0.520965 0.179915 0.567248 0.157 Uiso 1 1 calc R U . . .
H77C H 0.453534 0.159208 0.570818 0.157 Uiso 1 1 calc R U . . .
C78 C 0.5857(6) 0.0550(5) 0.4981(5) 0.117(4) Uani 1 1 d . . . . .
H78A H 0.614816 0.044999 0.461387 0.176 Uiso 1 1 calc R U . . .
H78B H 0.562915 0.019527 0.515121 0.176 Uiso 1 1 calc R U . . .
H78C H 0.618958 0.045043 0.533369 0.176 Uiso 1 1 calc R U . . .
C79 C 0.6488(7) 0.2018(8) 0.5058(5) 0.133(5) Uani 1 1 d . . . . .
H79A H 0.612197 0.243819 0.520159 0.199 Uiso 1 1 calc R U . . .
H79B H 0.698726 0.197597 0.508478 0.199 Uiso 1 1 calc R U . . .
H79C H 0.650344 0.151043 0.534339 0.199 Uiso 1 1 calc R U . . .
C80 C 0.6152(5) 0.3284(6) 0.3675(5) 0.096(3) Uani 1 1 d . . . . .
H80A H 0.609605 0.341342 0.320047 0.144 Uiso 1 1 calc R U . . .
H80B H 0.661569 0.326920 0.378509 0.144 Uiso 1 1 calc R U . . .
H80C H 0.571988 0.369076 0.379133 0.144 Uiso 1 1 calc R U . . .
C81 C 0.6997(5) 0.1504(6) 0.3859(6) 0.124(4) Uani 1 1 d . . . . .
H81A H 0.708397 0.096765 0.414805 0.186 Uiso 1 1 calc R U . . .
H81B H 0.745801 0.154419 0.387102 0.186 Uiso 1 1 calc R U . . .
H81C H 0.685619 0.161101 0.340595 0.186 Uiso 1 1 calc R U . . .
O4 O -0.0711(6) 0.1892(7) 0.2577(6) 0.222(3) Uani 1 1 d D U . . .
O5 O -0.0468(7) 0.0203(7) 0.2688(6) 0.232(4) Uani 1 1 d D U . . .
O6 O 0.0961(6) 0.0515(7) 0.2667(6) 0.220(3) Uani 1 1 d D U . . .
O7 O -0.0143(7) 0.1358(8) 0.1345(6) 0.245(4) Uani 1 1 d D U . . .
C82 C -0.1268(10) 0.2580(10) 0.2091(7) 0.258(6) Uani 1 1 d D U . . .
H82A H -0.149928 0.245129 0.181131 0.310 Uiso 1 1 calc R U . . .
H82B H -0.107592 0.294945 0.181092 0.310 Uiso 1 1 calc R U . . .
C83 C -0.1816(7) 0.2901(12) 0.2591(9) 0.268(6) Uani 1 1 d D U . . .
H83A H -0.206446 0.348870 0.241377 0.321 Uiso 1 1 calc R U . . .
H83B H -0.220870 0.272928 0.266549 0.321 Uiso 1 1 calc R U . . .
C84 C -0.1323(9) 0.2546(12) 0.3256(7) 0.265(6) Uani 1 1 d D U . . .
H84A H -0.152662 0.225850 0.362864 0.318 Uiso 1 1 calc R U . . .
H84B H -0.131477 0.297372 0.334782 0.318 Uiso 1 1 calc R U . . .
C85 C -0.0505(8) 0.1955(11) 0.3154(8) 0.247(5) Uani 1 1 d D U . . .
H85A H -0.015880 0.218885 0.306014 0.296 Uiso 1 1 calc R U . . .
H85B H -0.028517 0.143870 0.353408 0.296 Uiso 1 1 calc R U . . .
C86 C -0.0101(9) -0.0586(9) 0.2671(11) 0.258(5) Uani 1 1 d D U . . .
H86A H 0.041935 -0.089955 0.288590 0.309 Uiso 1 1 calc R U . . .
H86B H -0.008998 -0.055913 0.221198 0.309 Uiso 1 1 calc R U . . .
C87 C -0.0622(11) -0.0949(8) 0.3073(12) 0.279(6) Uani 1 1 d D U . . .
H87A H -0.035706 -0.137002 0.350456 0.335 Uiso 1 1 calc R U . . .
H87B H -0.076109 -0.118263 0.282482 0.335 Uiso 1 1 calc R U . . .
C88 C -0.1348(9) -0.0243(11) 0.3175(12) 0.282(6) Uani 1 1 d D U . . .
H88A H -0.178883 -0.010017 0.290102 0.338 Uiso 1 1 calc R U . . .
H88B H -0.145550 -0.039906 0.364382 0.338 Uiso 1 1 calc R U . . .
C89 C -0.1182(9) 0.0481(9) 0.2963(11) 0.267(5) Uani 1 1 d D U . . .
H89A H -0.157738 0.096230 0.262859 0.321 Uiso 1 1 calc R U . . .
H89B H -0.114483 0.060047 0.334707 0.321 Uiso 1 1 calc R U . . .
C90 C 0.1233(8) 0.0999(8) 0.2784(11) 0.240(4) Uani 1 1 d D U . . .
H90A H 0.104719 0.110316 0.318800 0.288 Uiso 1 1 calc R U . . .
H90B H 0.108018 0.151196 0.240434 0.288 Uiso 1 1 calc R U . . .
C91 C 0.2117(8) 0.0453(10) 0.2871(11) 0.252(5) Uani 1 1 d D U . . .
H91A H 0.234026 0.062695 0.245671 0.302 Uiso 1 1 calc R U . . .
H91B H 0.234983 0.047732 0.322835 0.302 Uiso 1 1 calc R U . . .
C92 C 0.2245(8) -0.0413(8) 0.3051(11) 0.260(5) Uani 1 1 d D U . . .
H92A H 0.246599 -0.075208 0.351264 0.312 Uiso 1 1 calc R U . . .
H92B H 0.258896 -0.065197 0.275544 0.312 Uiso 1 1 calc R U . . .
C93 C 0.1436(9) -0.0332(8) 0.2956(11) 0.245(5) Uani 1 1 d D U . . .
H93A H 0.143835 -0.058841 0.265796 0.294 Uiso 1 1 calc R U . . .
H93B H 0.127053 -0.057272 0.338488 0.294 Uiso 1 1 calc R U . . .
C94 C 0.0570(8) 0.1291(13) 0.1074(9) 0.251(5) Uani 1 1 d D U . . .
H94A H 0.096960 0.073458 0.119074 0.301 Uiso 1 1 calc R U . . .
H94B H 0.075472 0.160278 0.118300 0.301 Uiso 1 1 calc R U . . .
C95 C 0.0200(11) 0.1696(12) 0.0344(8) 0.269(6) Uani 1 1 d D U . . .
H95A H 0.003734 0.227313 0.017046 0.323 Uiso 1 1 calc R U . . .
H95B H 0.057178 0.146429 0.005942 0.323 Uiso 1 1 calc R U . . .
C96 C -0.0491(10) 0.1557(13) 0.0338(8) 0.265(6) Uani 1 1 d D U . . .
H96A H -0.034682 0.110037 0.021188 0.318 Uiso 1 1 calc R U . . .
H96B H -0.089976 0.203426 0.001268 0.318 Uiso 1 1 calc R U . . .
C97 C -0.0768(9) 0.1386(13) 0.1051(9) 0.257(5) Uani 1 1 d D U . . .
H97A H -0.126029 0.182312 0.106950 0.308 Uiso 1 1 calc R U . . .
H97B H -0.078222 0.087398 0.124066 0.308 Uiso 1 1 calc R U . . .
Li1 Li -0.0093(8) 0.0989(9) 0.2314(7) 0.219(3) Uani 1 1 d D U . . .

loop_
_atom_site_aniso_label
_atom_site_aniso_U_11
_atom_site_aniso_U_22
_atom_site_aniso_U_33
_atom_site_aniso_U_23
_atom_site_aniso_U_13
_atom_site_aniso_U_12
Gd1 0.0526(3) 0.0535(3) 0.0508(3) -0.0198(2) 0.0089(2) -0.0247(2)
Gd2 0.0549(3) 0.0578(3) 0.0548(3) -0.0171(2) 0.0051(2) -0.0292(2)
Gd3 0.0508(3) 0.0529(3) 0.0508(3) -0.0164(2) 0.0023(2) -0.0205(2)
Cl1 0.0597(13) 0.0582(12) 0.0419(11) -0.0146(10) 0.0051(9) -0.0294(10)
Si1 0.0819(19) 0.094(2) 0.0641(17) -0.0334(16) 0.0075(15) -0.0526(17)
Si2 0.0789(19) 0.088(2) 0.085(2) -0.0492(17) 0.0221(16) -0.0372(16)
Si3 0.0715(18) 0.092(2) 0.0690(18) -0.0247(16) 0.0225(15) -0.0444(16)
Si4 0.100(2) 0.086(2) 0.089(2) -0.0182(18) 0.0122(18) -0.0618(18)
Si5 0.087(2) 0.0626(17) 0.0638(18) -0.0117(14) -0.0081(15) -0.0237(15)
Si6 0.0633(18) 0.084(2) 0.089(2) -0.0305(17) -0.0110(15) -0.0200(15)
O1 0.058(4) 0.053(3) 0.063(4) -0.009(3) -0.010(3) -0.020(3)
O2 0.048(3) 0.081(4) 0.059(4) -0.042(3) 0.010(3) -0.028(3)
O3 0.057(3) 0.058(3) 0.051(3) -0.021(3) 0.015(3) -0.027(3)
N1 0.061(5) 0.055(5) 0.067(5) -0.019(4) 0.009(4) -0.023(4)
N2 0.062(5) 0.069(5) 0.052(4) -0.015(4) -0.006(4) -0.026(4)
N3 0.069(5) 0.082(5) 0.075(5) -0.033(4) 0.005(4) -0.044(4)
N4 0.073(5) 0.070(5) 0.049(4) -0.025(4) 0.009(4) -0.034(4)
N5 0.054(4) 0.067(5) 0.059(5) -0.026(4) 0.016(4) -0.027(4)
N6 0.056(4) 0.063(5) 0.057(4) -0.018(4) 0.006(3) -0.033(4)
N7 0.059(4) 0.080(5) 0.070(5) -0.038(4) 0.017(4) -0.038(4)
N8 0.067(5) 0.068(5) 0.061(5) -0.014(4) 0.012(4) -0.043(4)
N9 0.060(5) 0.057(4) 0.068(5) -0.017(4) -0.007(4) -0.020(4)
C1 0.049(5) 0.065(6) 0.047(5) -0.014(5) 0.001(4) -0.015(5)
C2 0.066(6) 0.078(7) 0.049(6) -0.011(5) -0.001(5) -0.019(6)
C3 0.082(7) 0.048(6) 0.078(7) -0.007(5) 0.015(6) -0.018(6)
C4 0.120(11) 0.064(8) 0.121(11) -0.001(8) 0.006(8) -0.019(8)
C5 0.174(16) 0.052(8) 0.140(13) -0.004(8) 0.021(11) -0.033(10)
C6 0.152(13) 0.067(9) 0.124(11) -0.030(8) 0.025(9) -0.059(8)
C7 0.105(8) 0.084(8) 0.079(8) -0.031(6) 0.017(6) -0.046(7)
C8 0.080(7) 0.070(7) 0.057(6) -0.019(5) 0.021(5) -0.034(6)
C9 0.058(6) 0.065(6) 0.051(6) -0.021(5) 0.010(5) -0.022(5)
C10 0.055(6) 0.076(7) 0.076(7) -0.016(6) -0.011(5) -0.020(5)
C11 0.069(7) 0.089(7) 0.073(7) -0.022(6) -0.009(6) -0.028(6)
C12 0.117(10) 0.174(13) 0.064(8) -0.026(8) -0.008(7) -0.056(9)
C13 0.107(8) 0.163(9) 0.110(8) -0.031(7) -0.010(6) -0.048(6)
C14 0.107(7) 0.149(8) 0.127(8) -0.052(7) 0.004(6) -0.046(6)
C15 0.069(7) 0.112(9) 0.070(7) -0.017(6) -0.009(6) -0.025(6)
C16 0.112(9) 0.091(8) 0.054(6) -0.019(6) -0.015(6) -0.037(7)
C17 0.163(12) 0.142(11) 0.087(9) -0.040(8) 0.011(8) -0.077(10)
C18 0.109(10) 0.153(12) 0.139(11) -0.067(10) 0.046(8) -0.071(9)
C19 0.086(6) 0.126(8) 0.097(7) -0.035(6) 0.007(5) -0.042(6)
C20 0.159(11) 0.209(13) 0.133(11) -0.022(10) 0.009(9) -0.109(10)
C21 0.152(11) 0.198(13) 0.179(13) -0.099(11) 0.042(10) -0.058(10)
C22 0.089(7) 0.062(6) 0.047(5) -0.024(5) 0.006(5) -0.042(5)
C23 0.100(8) 0.085(7) 0.082(7) -0.047(6) 0.009(6) -0.045(6)
C24 0.118(10) 0.094(8) 0.085(8) -0.036(7) -0.007(7) -0.058(8)
C25 0.129(11) 0.103(9) 0.107(10) -0.041(8) -0.024(9) -0.052(9)
C26 0.147(14) 0.124(12) 0.152(14) -0.044(10) -0.051(12) -0.069(11)
C27 0.105(10) 0.157(13) 0.152(13) -0.046(11) -0.023(9) -0.080(10)
C28 0.066(7) 0.118(9) 0.127(10) -0.037(8) -0.017(7) -0.042(7)
C29 0.091(8) 0.091(8) 0.088(8) -0.029(7) -0.003(7) -0.054(7)
C30 0.062(6) 0.066(6) 0.041(5) -0.018(4) 0.011(4) -0.034(5)
C35 0.178(9) 0.115(8) 0.123(8) -0.068(7) 0.037(7) -0.041(6)
C34 0.176(9) 0.130(8) 0.110(8) -0.073(7) 0.036(7) -0.044(6)
C33 0.163(11) 0.105(9) 0.072(7) -0.051(7) 0.034(7) -0.060(8)
C32 0.091(7) 0.080(7) 0.069(7) -0.043(6) 0.020(6) -0.036(6)
C31 0.095(7) 0.062(6) 0.063(7) -0.030(5) 0.010(5) -0.023(5)
C36 0.167(12) 0.088(8) 0.064(7) -0.034(7) 0.025(7) -0.051(8)
C37 0.101(8) 0.088(7) 0.068(7) -0.044(6) 0.031(6) -0.037(7)
C38 0.094(9) 0.107(9) 0.145(12) -0.018(8) 0.018(8) -0.044(8)
C39 0.110(9) 0.121(9) 0.082(8) -0.035(7) 0.023(7) -0.064(7)
C40 0.151(8) 0.115(7) 0.120(8) -0.064(6) 0.018(7) -0.038(6)
C41 0.243(15) 0.195(13) 0.150(12) -0.075(11) -0.008(11) -0.084(11)
C42 0.235(14) 0.158(11) 0.210(14) -0.059(10) 0.021(11) -0.104(9)
C43 0.047(5) 0.092(7) 0.042(5) -0.028(5) 0.014(4) -0.036(5)
C44 0.056(6) 0.072(6) 0.071(6) -0.022(5) 0.019(5) -0.028(5)
C45 0.054(6) 0.117(9) 0.060(6) -0.022(6) 0.005(5) -0.043(6)
C46 0.073(7) 0.130(10) 0.078(8) -0.030(7) 0.012(6) -0.048(7)
C47 0.061(7) 0.149(13) 0.109(11) -0.082(10) 0.014(7) -0.014(8)
C48 0.094(10) 0.124(11) 0.110(11) -0.058(9) 0.005(8) -0.033(8)
C49 0.055(6) 0.102(8) 0.095(8) -0.058(7) 0.025(6) -0.024(6)
C50 0.060(6) 0.091(7) 0.049(5) -0.031(5) 0.014(5) -0.035(6)
C51 0.057(5) 0.069(6) 0.036(5) -0.009(4) 0.011(4) -0.038(5)
C52 0.072(6) 0.069(6) 0.063(6) -0.022(5) 0.021(5) -0.044(5)
C53 0.131(7) 0.111(7) 0.110(5) -0.025(5) 0.013(5) -0.084(6)
C54 0.199(14) 0.127(10) 0.094(9) -0.026(8) 0.007(9) -0.122(10)
C55 0.153(11) 0.100(9) 0.099(10) -0.038(8) 0.032(8) -0.084(9)
C56 0.104(8) 0.086(7) 0.065(7) -0.013(6) 0.021(6) -0.051(6)
C57 0.079(7) 0.060(6) 0.060(6) -0.017(5) 0.017(5) -0.033(5)
C58 0.190(8) 0.160(8) 0.116(6) -0.027(5) 0.000(5) -0.119(6)
C59 0.326(15) 0.269(13) 0.201(13) -0.133(11) 0.033(12) -0.154(10)
C60 0.202(8) 0.257(14) 0.200(13) -0.052(11) -0.047(8) -0.100(8)
C61 0.082(7) 0.100(8) 0.047(6) -0.007(6) 0.013(5) -0.052(6)
C62 0.087(8) 0.125(9) 0.080(8) -0.027(7) -0.001(6) -0.035(7)
C63 0.089(8) 0.094(8) 0.114(9) -0.037(7) -0.015(7) -0.036(7)
C64 0.074(7) 0.104(8) 0.096(8) -0.029(6) -0.003(6) -0.050(6)
C65 0.140(10) 0.130(9) 0.060(7) -0.038(7) 0.001(6) -0.073(8)
C66 0.099(8) 0.140(10) 0.121(9) -0.076(8) -0.001(7) -0.062(8)
C67 0.132(10) 0.100(9) 0.164(12) -0.079(9) 0.027(9) -0.056(8)
C68 0.080(7) 0.095(8) 0.103(8) -0.039(7) 0.034(6) -0.034(6)
C69 0.109(9) 0.177(12) 0.118(10) -0.101(10) 0.044(8) -0.051(9)
C70 0.117(9) 0.131(9) 0.060(7) -0.025(6) 0.011(6) -0.072(8)
C71 0.071(7) 0.090(7) 0.103(8) -0.045(6) 0.026(6) -0.031(6)
C72 0.113(9) 0.151(11) 0.119(10) -0.060(9) 0.070(8) -0.076(8)
C73 0.188(13) 0.083(8) 0.106(9) -0.009(7) 0.020(9) -0.079(9)
C74 0.138(10) 0.087(8) 0.092(8) -0.018(7) 0.008(7) -0.067(7)
C75 0.123(10) 0.171(13) 0.195(14) -0.073(11) 0.010(10) -0.103(10)
C76 0.097(8) 0.072(7) 0.092(8) -0.017(6) 0.011(6) -0.043(6)
C77 0.114(9) 0.115(9) 0.080(8) -0.041(7) 0.016(7) -0.049(7)
C78 0.131(10) 0.063(7) 0.098(9) 0.000(6) -0.022(7) -0.017(6)
C79 0.127(10) 0.180(13) 0.093(9) -0.035(9) -0.036(8) -0.079(10)
C80 0.084(7) 0.114(9) 0.109(8) -0.051(7) 0.003(6) -0.054(7)
C81 0.062(7) 0.116(9) 0.153(11) -0.050(9) 0.007(7) -0.013(6)
O4 0.190(7) 0.240(7) 0.220(7) -0.101(6) -0.042(6) -0.067(5)
O5 0.184(7) 0.221(7) 0.282(8) -0.109(7) 0.026(6) -0.079(6)
O6 0.199(6) 0.197(7) 0.279(7) -0.104(7) -0.030(6) -0.086(5)
O7 0.206(8) 0.266(7) 0.239(6) -0.111(6) -0.006(6) -0.077(7)
C82 0.204(9) 0.269(9) 0.228(9) -0.093(8) -0.041(7) -0.046(7)
C83 0.209(10) 0.281(10) 0.228(10) -0.095(9) -0.042(7) -0.040(8)
C84 0.213(10) 0.278(10) 0.232(9) -0.105(8) -0.040(8) -0.043(8)
C85 0.207(9) 0.267(9) 0.229(9) -0.118(8) -0.048(7) -0.052(7)
C86 0.209(9) 0.212(8) 0.320(10) -0.101(9) 0.048(8) -0.079(7)
C87 0.216(10) 0.217(9) 0.335(11) -0.080(10) 0.057(9) -0.076(7)
C88 0.220(9) 0.224(10) 0.328(11) -0.079(10) 0.065(9) -0.078(7)
C89 0.211(9) 0.226(9) 0.309(10) -0.092(9) 0.054(8) -0.075(7)
C90 0.213(8) 0.211(8) 0.315(10) -0.110(9) -0.041(8) -0.094(7)
C91 0.213(8) 0.221(9) 0.331(10) -0.111(10) -0.047(9) -0.090(7)
C92 0.214(8) 0.211(8) 0.336(10) -0.092(10) -0.042(9) -0.082(7)
C93 0.213(8) 0.202(7) 0.313(10) -0.098(8) -0.040(9) -0.078(6)
C94 0.213(9) 0.270(9) 0.239(8) -0.095(9) -0.012(7) -0.086(8)
C95 0.221(10) 0.282(10) 0.236(8) -0.078(9) -0.017(8) -0.078(9)
C96 0.206(11) 0.290(10) 0.229(8) -0.085(9) -0.022(8) -0.066(9)
C97 0.198(10) 0.290(9) 0.235(8) -0.098(9) -0.017(7) -0.073(8)
Li1 0.190(6) 0.230(6) 0.244(6) -0.103(6) -0.011(5) -0.088(5)

loop_
_atom_type_symbol
_atom_type_description
_atom_type_scat_dispersion_real
_atom_type_scat_dispersion_imag
_atom_type_scat_source
C C 0.0033 0.0016 'International Tables Vol C Tables 4.2.6.8 and 6.1.1.4'
H H 0.0000 0.0000 'International Tables Vol C Tables 4.2.6.8 and 6.1.1.4'
Cl Cl 0.1484 0.1585 'International Tables Vol C Tables 4.2.6.8 and 6.1.1.4'
Gd Gd -0.1653 3.9035 'International Tables Vol C Tables 4.2.6.8 and 6.1.1.4'
Li Li -0.0003 0.0001 'International Tables Vol C Tables 4.2.6.8 and 6.1.1.4'
N N 0.0061 0.0033 'International Tables Vol C Tables 4.2.6.8 and 6.1.1.4'
O O 0.0106 0.0060 'International Tables Vol C Tables 4.2.6.8 and 6.1.1.4'
Si Si 0.0817 0.0704 'International Tables Vol C Tables 4.2.6.8 and 6.1.1.4'

loop_
_geom_angle_atom_site_label_1
_geom_angle_atom_site_label_2
_geom_angle_atom_site_label_3
_geom_angle
_geom_angle_site_symmetry_1
_geom_angle_site_symmetry_3
_geom_angle_publ_flag
O1 Gd1 Cl1 67.41(13) . . ?
O1 Gd1 O3 94.08(18) . . ?
O1 Gd1 N1 66.8(2) . . ?
O1 Gd1 N6 120.7(2) . . ?
O3 Gd1 Cl1 66.39(13) . . ?
O3 Gd1 N1 120.5(2) . . ?
O3 Gd1 N6 53.9(2) . . ?
N1 Gd1 Cl1 134.11(18) . . ?
N1 Gd1 N6 87.3(2) . . ?
N6 Gd1 Cl1 119.69(16) . . ?
N7 Gd1 Cl1 94.26(17) . . ?
N7 Gd1 O1 118.6(2) . . ?
N7 Gd1 O3 132.8(2) . . ?
N7 Gd1 N1 104.1(2) . . ?
N7 Gd1 N6 119.1(2) . . ?
O1 Gd2 Cl1 66.80(13) . . ?
O1 Gd2 N2 53.1(2) . . ?
O1 Gd2 N3 121.4(2) . . ?
O2 Gd2 Cl1 67.02(13) . . ?
O2 Gd2 O1 93.09(19) . . ?
O2 Gd2 N2 120.7(2) . . ?
O2 Gd2 N3 67.1(2) . . ?
N2 Gd2 Cl1 119.12(17) . . ?
N3 Gd2 Cl1 133.79(18) . . ?
N3 Gd2 N2 89.5(2) . . ?
N8 Gd2 Cl1 91.60(17) . . ?
N8 Gd2 O1 132.8(2) . . ?
N8 Gd2 O2 117.3(2) . . ?
N8 Gd2 N2 121.1(2) . . ?
N8 Gd2 N3 104.1(2) . . ?
O2 Gd3 Cl1 65.54(12) . . ?
O2 Gd3 N4 52.5(2) . . ?
O2 Gd3 N5 120.5(2) . . ?
O3 Gd3 Cl1 66.41(12) . . ?
O3 Gd3 O2 93.67(18) . . ?
O3 Gd3 N4 121.75(19) . . ?
O3 Gd3 N5 67.4(2) . . ?
N4 Gd3 Cl1 117.37(17) . . ?
N5 Gd3 Cl1 133.70(17) . . ?
N5 Gd3 N4 89.4(2) . . ?
N9 Gd3 Cl1 93.11(17) . . ?
N9 Gd3 O2 133.3(2) . . ?
N9 Gd3 O3 116.0(2) . . ?
N9 Gd3 N4 121.4(2) . . ?
N9 Gd3 N5 104.5(2) . . ?
Gd1 Cl1 Gd3 91.76(5) . . ?
Gd2 Cl1 Gd1 92.03(5) . . ?
Gd2 Cl1 Gd3 92.38(5) . . ?
N7 Si1 C64 110.3(4) . . ?
N7 Si1 C65 113.6(4) . . ?
N7 Si1 C66 112.7(4) . . ?
C65 Si1 C64 105.4(5) . . ?
C66 Si1 C64 105.3(4) . . ?
C66 Si1 C65 109.0(5) . . ?
N7 Si2 C67 111.7(4) . . ?
N7 Si2 C68 112.6(4) . . ?
N7 Si2 C69 114.0(4) . . ?
C67 Si2 C69 107.5(5) . . ?
C68 Si2 C67 105.7(5) . . ?
C68 Si2 C69 104.7(5) . . ?
N8 Si3 C70 113.9(4) . . ?
N8 Si3 C71 109.7(4) . . ?
N8 Si3 C72 111.7(4) . . ?
C70 Si3 C71 106.0(5) . . ?
C70 Si3 C72 109.4(5) . . ?
C71 Si3 C72 105.5(5) . . ?
N8 Si4 C73 113.3(4) . . ?
N8 Si4 C74 112.4(4) . . ?
N8 Si4 C75 111.3(5) . . ?
C74 Si4 C73 104.7(5) . . ?
C74 Si4 C75 107.5(5) . . ?
C75 Si4 C73 107.2(6) . . ?
N9 Si5 C76 108.8(4) . . ?
N9 Si5 C77 113.0(4) . . ?
N9 Si5 C78 114.0(4) . . ?
C77 Si5 C76 107.3(5) . . ?
C78 Si5 C76 104.6(5) . . ?
C78 Si5 C77 108.6(5) . . ?
N9 Si6 C79 113.7(4) . . ?
N9 Si6 C80 112.0(4) . . ?
N9 Si6 C81 110.4(4) . . ?
C80 Si6 C79 104.3(5) . . ?
C80 Si6 C81 108.2(5) . . ?
C81 Si6 C79 107.9(5) . . ?
Gd1 O1 Gd2 132.8(2) . . ?
C9 O1 Gd1 125.7(5) . . ?
C9 O1 Gd2 101.4(5) . . ?
Gd2 O2 Gd3 133.8(2) . . ?
C30 O2 Gd2 124.4(5) . . ?
C30 O2 Gd3 101.6(5) . . ?
Gd3 O3 Gd1 133.9(2) . . ?
C51 O3 Gd1 100.6(5) . . ?
C51 O3 Gd3 125.1(5) . . ?
C1 N1 Gd1 119.1(5) . . ?
C1 N1 C8 106.0(8) . . ?
C8 N1 Gd1 134.4(7) . . ?
C9 N2 Gd2 90.8(5) . . ?
C9 N2 C10 120.4(7) . . ?
C10 N2 Gd2 148.6(5) . . ?
C22 N3 Gd2 119.9(5) . . ?
C22 N3 C29 104.7(8) . . ?
C29 N3 Gd2 135.1(7) . . ?
C30 N4 Gd3 92.9(5) . . ?
C30 N4 C31 121.3(7) . . ?
C31 N4 Gd3 145.6(5) . . ?
C43 N5 Gd3 118.2(5) . . ?
C43 N5 C50 105.8(7) . . ?
C50 N5 Gd3 135.3(6) . . ?
C51 N6 Gd1 91.8(5) . . ?
C51 N6 C52 121.9(6) . . ?
C52 N6 Gd1 145.3(5) . . ?
Si1 N7 Gd1 113.3(3) . . ?
Si2 N7 Gd1 126.1(4) . . ?
Si2 N7 Si1 120.5(4) . . ?
Si3 N8 Gd2 113.4(3) . . ?
Si4 N8 Gd2 125.6(4) . . ?
Si4 N8 Si3 120.9(4) . . ?
Si5 N9 Gd3 114.1(3) . . ?
Si5 N9 Si6 119.8(4) . . ?
Si6 N9 Gd3 126.1(4) . . ?
N1 C1 C2 111.0(8) . . ?
N1 C1 C9 114.5(8) . . ?
C2 C1 C9 134.4(9) . . ?
C1 C2 H2 126.8 . . ?
C1 C2 C3 106.3(9) . . ?
C3 C2 H2 126.8 . . ?
C4 C3 C2 133.2(12) . . ?
C8 C3 C2 106.7(8) . . ?
C8 C3 C4 120.1(11) . . ?
C3 C4 H4 121.4 . . ?
C5 C4 C3 117.2(13) . . ?
C5 C4 H4 121.4 . . ?
C4 C5 H5 118.1 . . ?
C4 C5 C6 123.8(13) . . ?
C6 C5 H5 118.1 . . ?
C5 C6 H6 119.3 . . ?
C5 C6 C7 121.3(13) . . ?
C7 C6 H6 119.3 . . ?
C6 C7 H7 122.0 . . ?
C6 C7 C8 116.1(11) . . ?
C8 C7 H7 122.0 . . ?
N1 C8 C3 109.9(9) . . ?
N1 C8 C7 128.6(10) . . ?
C3 C8 C7 121.5(10) . . ?
O1 C9 C1 113.5(8) . . ?
N2 C9 O1 114.5(8) . . ?
N2 C9 C1 132.0(9) . . ?
C11 C10 N2 120.4(6) . . ?
C11 C10 C15 120.0 . . ?
C15 C10 N2 119.6(6) . . ?
C10 C11 C16 122.2(6) . . ?
C12 C11 C10 120.0 . . ?
C12 C11 C16 117.8(6) . . ?
C11 C12 H12 120.0 . . ?
C11 C12 C13 120.0 . . ?
C13 C12 H12 120.0 . . ?
C12 C13 H13 120.0 . . ?
C12 C13 C14 120.0 . . ?
C14 C13 H13 120.0 . . ?
C13 C14 H14 120.0 . . ?
C15 C14 C13 120.0 . . ?
C15 C14 H14 120.0 . . ?
C10 C15 C19 122.4(7) . . ?
C14 C15 C10 120.0 . . ?
C14 C15 C19 117.6(7) . . ?
C11 C16 H16 106.4 . . ?
C11 C16 C17 115.7(9) . . ?
C11 C16 C18 110.4(9) . . ?
C17 C16 H16 106.4 . . ?
C17 C16 C18 111.0(9) . . ?
C18 C16 H16 106.4 . . ?
C16 C17 H17A 109.5 . . ?
C16 C17 H17B 109.5 . . ?
C16 C17 H17C 109.5 . . ?
H17A C17 H17B 109.5 . . ?
H17A C17 H17C 109.5 . . ?
H17B C17 H17C 109.5 . . ?
C16 C18 H18A 109.5 . . ?
C16 C18 H18B 109.5 . . ?
C16 C18 H18C 109.5 . . ?
H18A C18 H18B 109.5 . . ?
H18A C18 H18C 109.5 . . ?
H18B C18 H18C 109.5 . . ?
C15 C19 H19 106.5 . . ?
C15 C19 C21 114.9(10) . . ?
C20 C19 C15 108.5(11) . . ?
C20 C19 H19 106.5 . . ?
C20 C19 C21 113.4(11) . . ?
C21 C19 H19 106.5 . . ?
C19 C20 H20A 109.5 . . ?
C19 C20 H20B 109.5 . . ?
C19 C20 H20C 109.5 . . ?
H20A C20 H20B 109.5 . . ?
H20A C20 H20C 109.5 . . ?
H20B C20 H20C 109.5 . . ?
C19 C21 H21A 109.5 . . ?
C19 C21 H21B 109.5 . . ?
C19 C21 H21C 109.5 . . ?
H21A C21 H21B 109.5 . . ?
H21A C21 H21C 109.5 . . ?
H21B C21 H21C 109.5 . . ?
N3 C22 C30 113.8(7) . . ?
C23 C22 N3 112.8(9) . . ?
C23 C22 C30 133.4(9) . . ?
C22 C23 H23 127.4 . . ?
C22 C23 C24 105.3(9) . . ?
C24 C23 H23 127.4 . . ?
C23 C24 C25 133.1(12) . . ?
C29 C24 C23 108.1(9) . . ?
C29 C24 C25 118.8(12) . . ?
C24 C25 H25 121.6 . . ?
C26 C25 C24 116.8(12) . . ?
C26 C25 H25 121.6 . . ?
C25 C26 H26 118.6 . . ?
C25 C26 C27 122.9(13) . . ?
C27 C26 H26 118.6 . . ?
C26 C27 H27 119.3 . . ?
C26 C27 C28 121.4(13) . . ?
C28 C27 H27 119.3 . . ?
C27 C28 H28 121.2 . . ?
C29 C28 C27 117.6(12) . . ?
C29 C28 H28 121.2 . . ?
C24 C29 N3 109.2(10) . . ?
C28 C29 N3 128.3(11) . . ?
C28 C29 C24 122.5(11) . . ?
O2 C30 C22 114.4(7) . . ?
N4 C30 O2 112.8(7) . . ?
N4 C30 C22 132.7(8) . . ?
C34 C35 H35 120.0 . . ?
C34 C35 C36 120.0 . . ?
C36 C35 H35 120.0 . . ?
C35 C34 H34 120.0 . . ?
C33 C34 C35 120.0 . . ?
C33 C34 H34 120.0 . . ?
C34 C33 H33 120.0 . . ?
C32 C33 C34 120.0 . . ?
C32 C33 H33 120.0 . . ?
C33 C32 C31 120.0 . . ?
C33 C32 C37 117.8(6) . . ?
C31 C32 C37 122.2(6) . . ?
C32 C31 N4 121.6(6) . . ?
C32 C31 C36 120.0 . . ?
C36 C31 N4 118.4(6) . . ?
C35 C36 C40 117.8(7) . . ?
C31 C36 C35 120.0 . . ?
C31 C36 C40 122.1(7) . . ?
C32 C37 H37 106.6 . . ?
C32 C37 C38 111.1(9) . . ?
C32 C37 C39 115.0(8) . . ?
C38 C37 H37 106.6 . . ?
C38 C37 C39 110.4(9) . . ?
C39 C37 H37 106.6 . . ?
C37 C38 H38A 109.5 . . ?
C37 C38 H38B 109.5 . . ?
C37 C38 H38C 109.5 . . ?
H38A C38 H38B 109.5 . . ?
H38A C38 H38C 109.5 . . ?
H38B C38 H38C 109.5 . . ?
C37 C39 H39A 109.5 . . ?
C37 C39 H39B 109.5 . . ?
C37 C39 H39C 109.5 . . ?
H39A C39 H39B 109.5 . . ?
H39A C39 H39C 109.5 . . ?
H39B C39 H39C 109.5 . . ?
C36 C40 H40 106.1 . . ?
C36 C40 C42 115.4(12) . . ?
C41 C40 C36 109.3(13) . . ?
C41 C40 H40 106.1 . . ?
C41 C40 C42 113.2(13) . . ?
C42 C40 H40 106.1 . . ?
C40 C41 H41A 109.5 . . ?
C40 C41 H41B 109.5 . . ?
C40 C41 H41C 109.5 . . ?
H41A C41 H41B 109.5 . . ?
H41A C41 H41C 109.5 . . ?
H41B C41 H41C 109.5 . . ?
C40 C42 H42A 109.5 . . ?
C40 C42 H42B 109.5 . . ?
C40 C42 H42C 109.5 . . ?
H42A C42 H42B 109.5 . . ?
H42A C42 H42C 109.5 . . ?
H42B C42 H42C 109.5 . . ?
N5 C43 C51 116.1(7) . . ?
C44 C43 N5 112.7(7) . . ?
C44 C43 C51 131.2(9) . . ?
C43 C44 H44 127.4 . . ?
C43 C44 C45 105.2(8) . . ?
C45 C44 H44 127.4 . . ?
C44 C45 C46 135.8(10) . . ?
C44 C45 C50 107.9(8) . . ?
C50 C45 C46 116.3(10) . . ?
C45 C46 H46 120.6 . . ?
C47 C46 C45 118.8(11) . . ?
C47 C46 H46 120.6 . . ?
C46 C47 H47 119.4 . . ?
C46 C47 C48 121.2(12) . . ?
C48 C47 H47 119.4 . . ?
C47 C48 H48 118.2 . . ?
C49 C48 C47 123.6(13) . . ?
C49 C48 H48 118.2 . . ?
C48 C49 H49 121.3 . . ?
C48 C49 C50 117.3(11) . . ?
C50 C49 H49 121.3 . . ?
N5 C50 C45 108.3(8) . . ?
C49 C50 N5 128.9(9) . . ?
C49 C50 C45 122.8(9) . . ?
O3 C51 C43 112.8(7) . . ?
N6 C51 O3 113.4(7) . . ?
N6 C51 C43 133.8(7) . . ?
C53 C52 N6 118.5(5) . . ?
C53 C52 C57 120.0 . . ?
C57 C52 N6 121.4(5) . . ?
C52 C53 C58 119.6(6) . . ?
C54 C53 C52 120.0 . . ?
C54 C53 C58 119.7(6) . . ?
C53 C54 H54 120.0 . . ?
C55 C54 C53 120.0 . . ?
C55 C54 H54 120.0 . . ?
C54 C55 H55 120.0 . . ?
C54 C55 C56 120.0 . . ?
C56 C55 H55 120.0 . . ?
C55 C56 H56 120.0 . . ?
C57 C56 C55 120.0 . . ?
C57 C56 H56 120.0 . . ?
C52 C57 C61 121.7(6) . . ?
C56 C57 C52 120.0 . . ?
C56 C57 C61 118.0(6) . . ?
C53 C58 H58 107.6 . . ?
C59 C58 C53 114.7(11) . . ?
C59 C58 H58 107.6 . . ?
C59 C58 C60 113.7(8) . . ?
C60 C58 C53 105.2(11) . . ?
C60 C58 H58 107.6 . . ?
C58 C59 H59A 109.5 . . ?
C58 C59 H59B 109.5 . . ?
C58 C59 H59C 109.5 . . ?
H59A C59 H59B 109.5 . . ?
H59A C59 H59C 109.5 . . ?
H59B C59 H59C 109.5 . . ?
C58 C60 H60A 109.5 . . ?
C58 C60 H60B 109.5 . . ?
C58 C60 H60C 109.5 . . ?
H60A C60 H60B 109.5 . . ?
H60A C60 H60C 109.5 . . ?
H60B C60 H60C 109.5 . . ?
C57 C61 H61 107.4 . . ?
C57 C61 C62 114.0(8) . . ?
C57 C61 C63 111.9(7) . . ?
C62 C61 H61 107.4 . . ?
C63 C61 H61 107.4 . . ?
C63 C61 C62 108.6(8) . . ?
C61 C62 H62A 109.5 . . ?
C61 C62 H62B 109.5 . . ?
C61 C62 H62C 109.5 . . ?
H62A C62 H62B 109.5 . . ?
H62A C62 H62C 109.5 . . ?
H62B C62 H62C 109.5 . . ?
C61 C63 H63A 109.5 . . ?
C61 C63 H63B 109.5 . . ?
C61 C63 H63C 109.5 . . ?
H63A C63 H63B 109.5 . . ?
H63A C63 H63C 109.5 . . ?
H63B C63 H63C 109.5 . . ?
Si1 C64 H64A 109.5 . . ?
Si1 C64 H64B 109.5 . . ?
Si1 C64 H64C 109.5 . . ?
H64A C64 H64B 109.5 . . ?
H64A C64 H64C 109.5 . . ?
H64B C64 H64C 109.5 . . ?
Si1 C65 H65A 109.5 . . ?
Si1 C65 H65B 109.5 . . ?
Si1 C65 H65C 109.5 . . ?
H65A C65 H65B 109.5 . . ?
H65A C65 H65C 109.5 . . ?
H65B C65 H65C 109.5 . . ?
Si1 C66 H66A 109.5 . . ?
Si1 C66 H66B 109.5 . . ?
Si1 C66 H66C 109.5 . . ?
H66A C66 H66B 109.5 . . ?
H66A C66 H66C 109.5 . . ?
H66B C66 H66C 109.5 . . ?
Si2 C67 H67A 109.5 . . ?
Si2 C67 H67B 109.5 . . ?
Si2 C67 H67C 109.5 . . ?
H67A C67 H67B 109.5 . . ?
H67A C67 H67C 109.5 . . ?
H67B C67 H67C 109.5 . . ?
Si2 C68 H68A 109.5 . . ?
Si2 C68 H68B 109.5 . . ?
Si2 C68 H68C 109.5 . . ?
H68A C68 H68B 109.5 . . ?
H68A C68 H68C 109.5 . . ?
H68B C68 H68C 109.5 . . ?
Si2 C69 H69A 109.5 . . ?
Si2 C69 H69B 109.5 . . ?
Si2 C69 H69C 109.5 . . ?
H69A C69 H69B 109.5 . . ?
H69A C69 H69C 109.5 . . ?
H69B C69 H69C 109.5 . . ?
Si3 C70 H70A 109.5 . . ?
Si3 C70 H70B 109.5 . . ?
Si3 C70 H70C 109.5 . . ?
H70A C70 H70B 109.5 . . ?
H70A C70 H70C 109.5 . . ?
H70B C70 H70C 109.5 . . ?
Si3 C71 H71A 109.5 . . ?
Si3 C71 H71B 109.5 . . ?
Si3 C71 H71C 109.5 . . ?
H71A C71 H71B 109.5 . . ?
H71A C71 H71C 109.5 . . ?
H71B C71 H71C 109.5 . . ?
Si3 C72 H72A 109.5 . . ?
Si3 C72 H72B 109.5 . . ?
Si3 C72 H72C 109.5 . . ?
H72A C72 H72B 109.5 . . ?
H72A C72 H72C 109.5 . . ?
H72B C72 H72C 109.5 . . ?
Si4 C73 H73A 109.5 . . ?
Si4 C73 H73B 109.5 . . ?
Si4 C73 H73C 109.5 . . ?
H73A C73 H73B 109.5 . . ?
H73A C73 H73C 109.5 . . ?
H73B C73 H73C 109.5 . . ?
Si4 C74 H74A 109.5 . . ?
Si4 C74 H74B 109.5 . . ?
Si4 C74 H74C 109.5 . . ?
H74A C74 H74B 109.5 . . ?
H74A C74 H74C 109.5 . . ?
H74B C74 H74C 109.5 . . ?
Si4 C75 H75A 109.5 . . ?
Si4 C75 H75B 109.5 . . ?
Si4 C75 H75C 109.5 . . ?
H75A C75 H75B 109.5 . . ?
H75A C75 H75C 109.5 . . ?
H75B C75 H75C 109.5 . . ?
Si5 C76 H76A 109.5 . . ?
Si5 C76 H76B 109.5 . . ?
Si5 C76 H76C 109.5 . . ?
H76A C76 H76B 109.5 . . ?
H76A C76 H76C 109.5 . . ?
H76B C76 H76C 109.5 . . ?
Si5 C77 H77A 109.5 . . ?
Si5 C77 H77B 109.5 . . ?
Si5 C77 H77C 109.5 . . ?
H77A C77 H77B 109.5 . . ?
H77A C77 H77C 109.5 . . ?
H77B C77 H77C 109.5 . . ?
Si5 C78 H78A 109.5 . . ?
Si5 C78 H78B 109.5 . . ?
Si5 C78 H78C 109.5 . . ?
H78A C78 H78B 109.5 . . ?
H78A C78 H78C 109.5 . . ?
H78B C78 H78C 109.5 . . ?
Si6 C79 H79A 109.5 . . ?
Si6 C79 H79B 109.5 . . ?
Si6 C79 H79C 109.5 . . ?
H79A C79 H79B 109.5 . . ?
H79A C79 H79C 109.5 . . ?
H79B C79 H79C 109.5 . . ?
Si6 C80 H80A 109.5 . . ?
Si6 C80 H80B 109.5 . . ?
Si6 C80 H80C 109.5 . . ?
H80A C80 H80B 109.5 . . ?
H80A C80 H80C 109.5 . . ?
H80B C80 H80C 109.5 . . ?
Si6 C81 H81A 109.5 . . ?
Si6 C81 H81B 109.5 . . ?
Si6 C81 H81C 109.5 . . ?
H81A C81 H81B 109.5 . . ?
H81A C81 H81C 109.5 . . ?
H81B C81 H81C 109.5 . . ?
C82 O4 C85 118.9(12) . . ?
C82 O4 Li1 116.2(11) . . ?
C85 O4 Li1 123.0(10) . . ?
C86 O5 Li1 125.0(11) . . ?
C89 O5 C86 120.1(12) . . ?
C89 O5 Li1 114.8(11) . . ?
C90 O6 Li1 120.4(10) . . ?
C93 O6 C90 116.1(11) . . ?
C93 O6 Li1 122.0(10) . . ?
C94 O7 Li1 113.8(11) . . ?
C97 O7 C94 128.5(12) . . ?
C97 O7 Li1 113.9(11) . . ?
O4 C82 H82A 112.5 . . ?
O4 C82 H82B 112.5 . . ?
O4 C82 C83 96.1(10) . . ?
H82A C82 H82B 110.1 . . ?
C83 C82 H82A 112.5 . . ?
C83 C82 H82B 112.5 . . ?
C82 C83 H83A 110.3 . . ?
C82 C83 H83B 110.3 . . ?
H83A C83 H83B 108.6 . . ?
C84 C83 C82 107.1(7) . . ?
C84 C83 H83A 110.3 . . ?
C84 C83 H83B 110.3 . . ?
C83 C84 H84A 110.6 . . ?
C83 C84 H84B 110.6 . . ?
C83 C84 C85 105.8(7) . . ?
H84A C84 H84B 108.7 . . ?
C85 C84 H84A 110.6 . . ?
C85 C84 H84B 110.6 . . ?
O4 C85 C84 97.2(9) . . ?
O4 C85 H85A 112.3 . . ?
O4 C85 H85B 112.3 . . ?
C84 C85 H85A 112.3 . . ?
C84 C85 H85B 112.3 . . ?
H85A C85 H85B 109.9 . . ?
O5 C86 H86A 111.3 . . ?
O5 C86 H86B 111.3 . . ?
O5 C86 C87 102.2(10) . . ?
H86A C86 H86B 109.2 . . ?
C87 C86 H86A 111.3 . . ?
C87 C86 H86B 111.3 . . ?
C86 C87 H87A 110.4 . . ?
C86 C87 H87B 110.4 . . ?
C86 C87 C88 106.8(7) . . ?
H87A C87 H87B 108.6 . . ?
C88 C87 H87A 110.4 . . ?
C88 C87 H87B 110.4 . . ?
C87 C88 H88A 110.3 . . ?
C87 C88 H88B 110.3 . . ?
H88A C88 H88B 108.6 . . ?
C89 C88 C87 106.9(7) . . ?
C89 C88 H88A 110.3 . . ?
C89 C88 H88B 110.3 . . ?
O5 C89 C88 102.8(10) . . ?
O5 C89 H89A 111.2 . . ?
O5 C89 H89B 111.2 . . ?
C88 C89 H89A 111.2 . . ?
C88 C89 H89B 111.2 . . ?
H89A C89 H89B 109.1 . . ?
O6 C90 H90A 111.4 . . ?
O6 C90 H90B 111.4 . . ?
O6 C90 C91 102.0(9) . . ?
H90A C90 H90B 109.2 . . ?
C91 C90 H90A 111.4 . . ?
C91 C90 H90B 111.4 . . ?
C90 C91 H91A 110.6 . . ?
C90 C91 H91B 110.6 . . ?
H91A C91 H91B 108.7 . . ?
C92 C91 C90 105.9(7) . . ?
C92 C91 H91A 110.6 . . ?
C92 C91 H91B 110.6 . . ?
C91 C92 H92A 110.5 . . ?
C91 C92 H92B 110.5 . . ?
C91 C92 C93 106.2(7) . . ?
H92A C92 H92B 108.7 . . ?
C93 C92 H92A 110.5 . . ?
C93 C92 H92B 110.5 . . ?
O6 C93 C92 103.0(9) . . ?
O6 C93 H93A 111.2 . . ?
O6 C93 H93B 111.2 . . ?
C92 C93 H93A 111.2 . . ?
C92 C93 H93B 111.2 . . ?
H93A C93 H93B 109.1 . . ?
O7 C94 H94A 113.3 . . ?
O7 C94 H94B 113.3 . . ?
O7 C94 C95 91.9(10) . . ?
H94A C94 H94B 110.6 . . ?
C95 C94 H94A 113.3 . . ?
C95 C94 H94B 113.3 . . ?
C94 C95 H95A 109.9 . . ?
C94 C95 H95B 109.9 . . ?
H95A C95 H95B 108.3 . . ?
C96 C95 C94 109.0(7) . . ?
C96 C95 H95A 109.9 . . ?
C96 C95 H95B 109.9 . . ?
C95 C96 H96A 110.1 . . ?
C95 C96 H96B 110.1 . . ?
C95 C96 C97 108.2(7) . . ?
H96A C96 H96B 108.4 . . ?
C97 C96 H96A 110.1 . . ?
C97 C96 H96B 110.1 . . ?
O7 C97 C96 94.6(9) . . ?
O7 C97 H97A 112.8 . . ?
O7 C97 H97B 112.8 . . ?
C96 C97 H97A 112.8 . . ?
C96 C97 H97B 112.8 . . ?
H97A C97 H97B 110.3 . . ?
O4 Li1 O5 108.7(8) . . ?
O4 Li1 O6 108.2(7) . . ?
O4 Li1 O7 109.9(8) . . ?
O5 Li1 O6 110.3(8) . . ?
O7 Li1 O5 110.6(8) . . ?
O7 Li1 O6 109.0(8) . . ?

loop_
_geom_bond_atom_site_label_1
_geom_bond_atom_site_label_2
_geom_bond_distance
_geom_bond_site_symmetry_2
_geom_bond_publ_flag
Gd1 Cl1 2.9352(19) . ?
Gd1 O1 2.267(5) . ?
Gd1 O3 2.333(5) . ?
Gd1 N1 2.380(7) . ?
Gd1 N6 2.552(6) . ?
Gd1 N7 2.261(6) . ?
Gd2 Cl1 2.928(2) . ?
Gd2 O1 2.337(5) . ?
Gd2 O2 2.277(5) . ?
Gd2 N2 2.593(7) . ?
Gd2 N3 2.353(7) . ?
Gd2 N8 2.266(6) . ?
Gd3 Cl1 2.9680(19) . ?
Gd3 O2 2.349(5) . ?
Gd3 O3 2.272(5) . ?
Gd3 N4 2.571(6) . ?
Gd3 N5 2.375(6) . ?
Gd3 N9 2.253(6) . ?
Si1 N7 1.724(7) . ?
Si1 C64 1.884(9) . ?
Si1 C65 1.871(10) . ?
Si1 C66 1.869(9) . ?
Si2 N7 1.707(7) . ?
Si2 C67 1.874(10) . ?
Si2 C68 1.848(10) . ?
Si2 C69 1.899(10) . ?
Si3 N8 1.725(7) . ?
Si3 C70 1.872(10) . ?
Si3 C71 1.886(9) . ?
Si3 C72 1.894(10) . ?
Si4 N8 1.705(7) . ?
Si4 C73 1.892(10) . ?
Si4 C74 1.829(10) . ?
Si4 C75 1.880(11) . ?
Si5 N9 1.723(7) . ?
Si5 C76 1.898(10) . ?
Si5 C77 1.858(9) . ?
Si5 C78 1.853(9) . ?
Si6 N9 1.725(7) . ?
Si6 C79 1.892(10) . ?
Si6 C80 1.873(10) . ?
Si6 C81 1.890(10) . ?
O1 C9 1.339(9) . ?
O2 C30 1.341(9) . ?
O3 C51 1.352(8) . ?
N1 C1 1.379(10) . ?
N1 C8 1.384(10) . ?
N2 C9 1.293(10) . ?
N2 C10 1.433(8) . ?
N3 C22 1.386(10) . ?
N3 C29 1.406(11) . ?
N4 C30 1.284(9) . ?
N4 C31 1.453(8) . ?
N5 C43 1.379(10) . ?
N5 C50 1.383(10) . ?
N6 C51 1.306(9) . ?
N6 C52 1.413(7) . ?
C1 C2 1.388(11) . ?
C1 C9 1.454(11) . ?
C2 H2 0.9300 . ?
C2 C3 1.413(12) . ?
C3 C4 1.409(13) . ?
C3 C8 1.402(12) . ?
C4 H4 0.9300 . ?
C4 C5 1.341(17) . ?
C5 H5 0.9300 . ?
C5 C6 1.372(17) . ?
C6 H6 0.9300 . ?
C6 C7 1.391(14) . ?
C7 H7 0.9300 . ?
C7 C8 1.405(12) . ?
C10 C11 1.3900 . ?
C10 C15 1.3900 . ?
C11 C12 1.3900 . ?
C11 C16 1.504(11) . ?
C12 H12 0.9300 . ?
C12 C13 1.3900 . ?
C13 H13 0.9300 . ?
C13 C14 1.3900 . ?
C14 H14 0.9300 . ?
C14 C15 1.3900 . ?
C15 C19 1.520(12) . ?
C16 H16 0.9800 . ?
C16 C17 1.512(13) . ?
C16 C18 1.531(13) . ?
C17 H17A 0.9600 . ?
C17 H17B 0.9600 . ?
C17 H17C 0.9600 . ?
C18 H18A 0.9600 . ?
C18 H18B 0.9600 . ?
C18 H18C 0.9600 . ?
C19 H19 0.9800 . ?
C19 C20 1.454(15) . ?
C19 C21 1.543(16) . ?
C20 H20A 0.9600 . ?
C20 H20B 0.9600 . ?
C20 H20C 0.9600 . ?
C21 H21A 0.9600 . ?
C21 H21B 0.9600 . ?
C21 H21C 0.9600 . ?
C22 C23 1.374(11) . ?
C22 C30 1.444(11) . ?
C23 H23 0.9300 . ?
C23 C24 1.416(13) . ?
C24 C25 1.474(14) . ?
C24 C29 1.397(13) . ?
C25 H25 0.9300 . ?
C25 C26 1.346(16) . ?
C26 H26 0.9300 . ?
C26 C27 1.381(17) . ?
C27 H27 0.9300 . ?
C27 C28 1.404(14) . ?
C28 H28 0.9300 . ?
C28 C29 1.364(13) . ?
C35 H35 0.9300 . ?
C35 C34 1.3900 . ?
C35 C36 1.3900 . ?
C34 H34 0.9300 . ?
C34 C33 1.3900 . ?
C33 H33 0.9300 . ?
C33 C32 1.3900 . ?
C32 C31 1.3900 . ?
C32 C37 1.501(10) . ?
C31 C36 1.3900 . ?
C36 C40 1.535(14) . ?
C37 H37 0.9800 . ?
C37 C38 1.515(13) . ?
C37 C39 1.525(12) . ?
C38 H38A 0.9600 . ?
C38 H38B 0.9600 . ?
C38 H38C 0.9600 . ?
C39 H39A 0.9600 . ?
C39 H39B 0.9600 . ?
C39 H39C 0.9600 . ?
C40 H40 0.9800 . ?
C40 C41 1.429(17) . ?
C40 C42 1.555(17) . ?
C41 H41A 0.9600 . ?
C41 H41B 0.9600 . ?
C41 H41C 0.9600 . ?
C42 H42A 0.9600 . ?
C42 H42B 0.9600 . ?
C42 H42C 0.9600 . ?
C43 C44 1.365(10) . ?
C43 C51 1.445(10) . ?
C44 H44 0.9300 . ?
C44 C45 1.409(12) . ?
C45 C46 1.453(13) . ?
C45 C50 1.417(12) . ?
C46 H46 0.9300 . ?
C46 C47 1.355(14) . ?
C47 H47 0.9300 . ?
C47 C48 1.357(15) . ?
C48 H48 0.9300 . ?
C48 C49 1.353(13) . ?
C49 H49 0.9300 . ?
C49 C50 1.371(12) . ?
C52 C53 1.3900 . ?
C52 C57 1.3900 . ?
C53 C54 1.3900 . ?
C53 C58 1.570(13) . ?
C54 H54 0.9300 . ?
C54 C55 1.3900 . ?
C55 H55 0.9300 . ?
C55 C56 1.3900 . ?
C56 H56 0.9300 . ?
C56 C57 1.3900 . ?
C57 C61 1.503(10) . ?
C58 H58 0.9800 . ?
C58 C59 1.506(9) . ?
C58 C60 1.512(9) . ?
C59 H59A 0.9600 . ?
C59 H59B 0.9600 . ?
C59 H59C 0.9600 . ?
C60 H60A 0.9600 . ?
C60 H60B 0.9600 . ?
C60 H60C 0.9600 . ?
C61 H61 0.9800 . ?
C61 C62 1.536(12) . ?
C61 C63 1.523(12) . ?
C62 H62A 0.9600 . ?
C62 H62B 0.9600 . ?
C62 H62C 0.9600 . ?
C63 H63A 0.9600 . ?
C63 H63B 0.9600 . ?
C63 H63C 0.9600 . ?
C64 H64A 0.9600 . ?
C64 H64B 0.9600 . ?
C64 H64C 0.9600 . ?
C65 H65A 0.9600 . ?
C65 H65B 0.9600 . ?
C65 H65C 0.9600 . ?
C66 H66A 0.9600 . ?
C66 H66B 0.9600 . ?
C66 H66C 0.9600 . ?
C67 H67A 0.9600 . ?
C67 H67B 0.9600 . ?
C67 H67C 0.9600 . ?
C68 H68A 0.9600 . ?
C68 H68B 0.9600 . ?
C68 H68C 0.9600 . ?
C69 H69A 0.9600 . ?
C69 H69B 0.9600 . ?
C69 H69C 0.9600 . ?
C70 H70A 0.9600 . ?
C70 H70B 0.9600 . ?
C70 H70C 0.9600 . ?
C71 H71A 0.9600 . ?
C71 H71B 0.9600 . ?
C71 H71C 0.9600 . ?
C72 H72A 0.9600 . ?
C72 H72B 0.9600 . ?
C72 H72C 0.9600 . ?
C73 H73A 0.9600 . ?
C73 H73B 0.9600 . ?
C73 H73C 0.9600 . ?
C74 H74A 0.9600 . ?
C74 H74B 0.9600 . ?
C74 H74C 0.9600 . ?
C75 H75A 0.9600 . ?
C75 H75B 0.9600 . ?
C75 H75C 0.9600 . ?
C76 H76A 0.9600 . ?
C76 H76B 0.9600 . ?
C76 H76C 0.9600 . ?
C77 H77A 0.9600 . ?
C77 H77B 0.9600 . ?
C77 H77C 0.9600 . ?
C78 H78A 0.9600 . ?
C78 H78B 0.9600 . ?
C78 H78C 0.9600 . ?
C79 H79A 0.9600 . ?
C79 H79B 0.9600 . ?
C79 H79C 0.9600 . ?
C80 H80A 0.9600 . ?
C80 H80B 0.9600 . ?
C80 H80C 0.9600 . ?
C81 H81A 0.9600 . ?
C81 H81B 0.9600 . ?
C81 H81C 0.9600 . ?
O4 C82 1.388(9) . ?
O4 C85 1.423(9) . ?
O4 Li1 1.925(13) . ?
O5 C86 1.425(9) . ?
O5 C89 1.414(9) . ?
O5 Li1 1.933(13) . ?
O6 C90 1.429(9) . ?
O6 C93 1.411(9) . ?
O6 Li1 1.939(13) . ?
O7 C94 1.437(9) . ?
O7 C97 1.423(9) . ?
O7 Li1 1.930(13) . ?
C82 H82A 0.9700 . ?
C82 H82B 0.9700 . ?
C82 C83 1.547(9) . ?
C83 H83A 0.9700 . ?
C83 H83B 0.9700 . ?
C83 C84 1.541(9) . ?
C84 H84A 0.9700 . ?
C84 H84B 0.9700 . ?
C84 C85 1.550(9) . ?
C85 H85A 0.9700 . ?
C85 H85B 0.9700 . ?
C86 H86A 0.9700 . ?
C86 H86B 0.9700 . ?
C86 C87 1.547(9) . ?
C87 H87A 0.9700 . ?
C87 H87B 0.9700 . ?
C87 C88 1.548(9) . ?
C88 H88A 0.9700 . ?
C88 H88B 0.9700 . ?
C88 C89 1.541(9) . ?
C89 H89A 0.9700 . ?
C89 H89B 0.9700 . ?
C90 H90A 0.9700 . ?
C90 H90B 0.9700 . ?
C90 C91 1.553(9) . ?
C91 H91A 0.9700 . ?
C91 H91B 0.9700 . ?
C91 C92 1.538(9) . ?
C92 H92A 0.9700 . ?
C92 H92B 0.9700 . ?
C92 C93 1.562(9) . ?
C93 H93A 0.9700 . ?
C93 H93B 0.9700 . ?
C94 H94A 0.9700 . ?
C94 H94B 0.9700 . ?
C94 C95 1.542(9) . ?
C95 H95A 0.9700 . ?
C95 H95B 0.9700 . ?
C95 C96 1.528(9) . ?
C96 H96A 0.9700 . ?
C96 H96B 0.9700 . ?
C96 C97 1.543(9) . ?
C97 H97A 0.9700 . ?
C97 H97B 0.9700 . ?

loop_
_geom_torsion_atom_site_label_1
_geom_torsion_atom_site_label_2
_geom_torsion_atom_site_label_3
_geom_torsion_atom_site_label_4
_geom_torsion
_geom_torsion_site_symmetry_1
_geom_torsion_site_symmetry_2
_geom_torsion_site_symmetry_3
_geom_torsion_site_symmetry_4
_geom_torsion_publ_flag
Gd1 O1 C9 N2 -177.9(5) . . . . ?
Gd1 O1 C9 C1 1.6(9) . . . . ?
Gd1 O3 C51 N6 5.8(7) . . . . ?
Gd1 O3 C51 C43 -176.3(5) . . . . ?
Gd1 N1 C1 C2 171.4(5) . . . . ?
Gd1 N1 C1 C9 -6.1(9) . . . . ?
Gd1 N1 C8 C3 -170.1(6) . . . . ?
Gd1 N1 C8 C7 11.2(14) . . . . ?
Gd1 N6 C51 O3 -5.2(6) . . . . ?
Gd1 N6 C51 C43 177.4(9) . . . . ?
Gd1 N6 C52 C53 95.2(8) . . . . ?
Gd1 N6 C52 C57 -87.6(9) . . . . ?
Gd2 O1 C9 N2 4.1(8) . . . . ?
Gd2 O1 C9 C1 -176.4(5) . . . . ?
Gd2 O2 C30 N4 -179.3(5) . . . . ?
Gd2 O2 C30 C22 -2.8(9) . . . . ?
Gd2 N2 C9 O1 -3.6(7) . . . . ?
Gd2 N2 C9 C1 177.0(9) . . . . ?
Gd2 N2 C10 C11 -78.6(11) . . . . ?
Gd2 N2 C10 C15 100.3(9) . . . . ?
Gd2 N3 C22 C23 174.6(6) . . . . ?
Gd2 N3 C22 C30 -6.6(9) . . . . ?
Gd2 N3 C29 C24 -172.7(7) . . . . ?
Gd2 N3 C29 C28 7.9(16) . . . . ?
Gd3 O2 C30 N4 4.5(7) . . . . ?
Gd3 O2 C30 C22 -178.9(6) . . . . ?
Gd3 O3 C51 N6 179.1(5) . . . . ?
Gd3 O3 C51 C43 -3.0(9) . . . . ?
Gd3 N4 C30 O2 -4.1(7) . . . . ?
Gd3 N4 C30 C22 -179.8(9) . . . . ?
Gd3 N4 C31 C32 -84.7(9) . . . . ?
Gd3 N4 C31 C36 96.9(8) . . . . ?
Gd3 N5 C43 C44 170.9(6) . . . . ?
Gd3 N5 C43 C51 -8.2(9) . . . . ?
Gd3 N5 C50 C45 -168.8(6) . . . . ?
Gd3 N5 C50 C49 9.4(14) . . . . ?
N1 C1 C2 C3 1.4(10) . . . . ?
N1 C1 C9 O1 3.1(10) . . . . ?
N1 C1 C9 N2 -177.5(8) . . . . ?
N2 C10 C11 C12 178.8(7) . . . . ?
N2 C10 C11 C16 -1.8(9) . . . . ?
N2 C10 C15 C14 -178.9(7) . . . . ?
N2 C10 C15 C19 1.4(9) . . . . ?
N3 C22 C23 C24 -0.6(11) . . . . ?
N3 C22 C30 O2 5.9(10) . . . . ?
N3 C22 C30 N4 -178.4(8) . . . . ?
N4 C31 C36 C35 178.4(7) . . . . ?
N4 C31 C36 C40 1.5(10) . . . . ?
N5 C43 C44 C45 0.5(10) . . . . ?
N5 C43 C51 O3 7.1(10) . . . . ?
N5 C43 C51 N6 -175.5(8) . . . . ?
N6 C52 C53 C54 177.2(6) . . . . ?
N6 C52 C53 C58 -11.9(8) . . . . ?
N6 C52 C57 C56 -177.2(6) . . . . ?
N6 C52 C57 C61 8.5(8) . . . . ?
C1 N1 C8 C3 2.0(10) . . . . ?
C1 N1 C8 C7 -176.7(9) . . . . ?
C1 C2 C3 C4 178.8(11) . . . . ?
C1 C2 C3 C8 -0.1(10) . . . . ?
C2 C1 C9 O1 -173.7(9) . . . . ?
C2 C1 C9 N2 5.7(16) . . . . ?
C2 C3 C4 C5 -178.4(12) . . . . ?
C2 C3 C8 N1 -1.2(10) . . . . ?
C2 C3 C8 C7 177.6(8) . . . . ?
C3 C4 C5 C6 -1(2) . . . . ?
C4 C3 C8 N1 179.7(9) . . . . ?
C4 C3 C8 C7 -1.4(15) . . . . ?
C4 C5 C6 C7 2(2) . . . . ?
C5 C6 C7 C8 -2.8(17) . . . . ?
C6 C7 C8 N1 -178.8(9) . . . . ?
C6 C7 C8 C3 2.6(14) . . . . ?
C8 N1 C1 C2 -2.1(9) . . . . ?
C8 N1 C1 C9 -179.7(7) . . . . ?
C8 C3 C4 C5 0.3(18) . . . . ?
C9 N2 C10 C11 94.6(8) . . . . ?
C9 N2 C10 C15 -86.6(8) . . . . ?
C9 C1 C2 C3 178.3(9) . . . . ?
C10 N2 C9 O1 179.9(6) . . . . ?
C10 N2 C9 C1 0.6(14) . . . . ?
C10 C11 C12 C13 0.0 . . . . ?
C10 C11 C16 C17 144.6(8) . . . . ?
C10 C11 C16 C18 -88.3(9) . . . . ?
C10 C15 C19 C20 -99.8(10) . . . . ?
C10 C15 C19 C21 132.0(9) . . . . ?
C11 C10 C15 C14 0.0 . . . . ?
C11 C10 C15 C19 -179.7(9) . . . . ?
C11 C12 C13 C14 0.0 . . . . ?
C12 C11 C16 C17 -36.0(11) . . . . ?
C12 C11 C16 C18 91.1(9) . . . . ?
C12 C13 C14 C15 0.0 . . . . ?
C13 C14 C15 C10 0.0 . . . . ?
C13 C14 C15 C19 179.7(8) . . . . ?
C14 C15 C19 C20 80.4(11) . . . . ?
C14 C15 C19 C21 -47.7(12) . . . . ?
C15 C10 C11 C12 0.0 . . . . ?
C15 C10 C11 C16 179.4(8) . . . . ?
C16 C11 C12 C13 -179.4(8) . . . . ?
C22 N3 C29 C24 0.5(10) . . . . ?
C22 N3 C29 C28 -178.9(10) . . . . ?
C22 C23 C24 C25 179.5(11) . . . . ?
C22 C23 C24 C29 0.9(12) . . . . ?
C23 C22 C30 O2 -175.6(9) . . . . ?
C23 C22 C30 N4 0.0(17) . . . . ?
C23 C24 C25 C26 -178.4(13) . . . . ?
C23 C24 C29 N3 -0.9(12) . . . . ?
C23 C24 C29 C28 178.6(10) . . . . ?
C24 C25 C26 C27 -1(2) . . . . ?
C25 C24 C29 N3 -179.7(9) . . . . ?
C25 C24 C29 C28 -0.2(16) . . . . ?
C25 C26 C27 C28 1(2) . . . . ?
C26 C27 C28 C29 -1(2) . . . . ?
C27 C28 C29 N3 -179.8(10) . . . . ?
C27 C28 C29 C24 0.9(17) . . . . ?
C29 N3 C22 C23 0.1(10) . . . . ?
C29 N3 C22 C30 178.9(7) . . . . ?
C29 C24 C25 C26 0.1(17) . . . . ?
C30 N4 C31 C32 87.1(8) . . . . ?
C30 N4 C31 C36 -91.3(8) . . . . ?
C30 C22 C23 C24 -179.1(9) . . . . ?
C35 C34 C33 C32 0.0 . . . . ?
C35 C36 C40 C41 78.3(12) . . . . ?
C35 C36 C40 C42 -50.6(14) . . . . ?
C34 C35 C36 C31 0.0 . . . . ?
C34 C35 C36 C40 177.0(9) . . . . ?
C34 C33 C32 C31 0.0 . . . . ?
C34 C33 C32 C37 179.2(8) . . . . ?
C33 C32 C31 N4 -178.3(7) . . . . ?
C33 C32 C31 C36 0.0 . . . . ?
C33 C32 C37 C38 84.8(8) . . . . ?
C33 C32 C37 C39 -41.4(11) . . . . ?
C32 C31 C36 C35 0.0 . . . . ?
C32 C31 C36 C40 -176.9(10) . . . . ?
C31 N4 C30 O2 -179.4(6) . . . . ?
C31 N4 C30 C22 4.9(14) . . . . ?
C31 C32 C37 C38 -96.0(9) . . . . ?
C31 C32 C37 C39 137.7(7) . . . . ?
C31 C36 C40 C41 -104.8(11) . . . . ?
C31 C36 C40 C42 126.3(10) . . . . ?
C36 C35 C34 C33 0.0 . . . . ?
C37 C32 C31 N4 2.6(9) . . . . ?
C37 C32 C31 C36 -179.1(8) . . . . ?
C43 N5 C50 C45 0.8(9) . . . . ?
C43 N5 C50 C49 179.0(9) . . . . ?
C43 C44 C45 C46 177.8(10) . . . . ?
C43 C44 C45 C50 0.0(10) . . . . ?
C44 C43 C51 O3 -171.7(8) . . . . ?
C44 C43 C51 N6 5.7(16) . . . . ?
C44 C45 C46 C47 -179.9(11) . . . . ?
C44 C45 C50 N5 -0.5(10) . . . . ?
C44 C45 C50 C49 -178.9(8) . . . . ?
C45 C46 C47 C48 0.7(18) . . . . ?
C46 C45 C50 N5 -178.8(7) . . . . ?
C46 C45 C50 C49 2.9(13) . . . . ?
C46 C47 C48 C49 0(2) . . . . ?
C47 C48 C49 C50 0.1(18) . . . . ?
C48 C49 C50 N5 -179.8(9) . . . . ?
C48 C49 C50 C45 -1.8(15) . . . . ?
C50 N5 C43 C44 -0.8(9) . . . . ?
C50 N5 C43 C51 -179.9(7) . . . . ?
C50 C45 C46 C47 -2.3(14) . . . . ?
C51 N6 C52 C53 -99.7(8) . . . . ?
C51 N6 C52 C57 77.5(8) . . . . ?
C51 C43 C44 C45 179.4(8) . . . . ?
C52 N6 C51 O3 -176.8(6) . . . . ?
C52 N6 C51 C43 5.8(14) . . . . ?
C52 C53 C54 C55 0.0 . . . . ?
C52 C53 C58 C59 -116.3(10) . . . . ?
C52 C53 C58 C60 117.9(9) . . . . ?
C52 C57 C61 C62 133.0(7) . . . . ?
C52 C57 C61 C63 -103.3(7) . . . . ?
C53 C52 C57 C56 0.0 . . . . ?
C53 C52 C57 C61 -174.3(7) . . . . ?
C53 C54 C55 C56 0.0 . . . . ?
C54 C53 C58 C59 54.5(13) . . . . ?
C54 C53 C58 C60 -71.3(11) . . . . ?
C54 C55 C56 C57 0.0 . . . . ?
C55 C56 C57 C52 0.0 . . . . ?
C55 C56 C57 C61 174.6(7) . . . . ?
C56 C57 C61 C62 -41.4(9) . . . . ?
C56 C57 C61 C63 82.3(8) . . . . ?
C57 C52 C53 C54 0.0 . . . . ?
C57 C52 C53 C58 170.8(8) . . . . ?
C58 C53 C54 C55 -170.8(8) . . . . ?
C64 Si1 N7 Gd1 14.7(5) . . . . ?
C64 Si1 N7 Si2 -167.3(4) . . . . ?
C65 Si1 N7 Gd1 -103.3(4) . . . . ?
C65 Si1 N7 Si2 74.7(6) . . . . ?
C66 Si1 N7 Gd1 132.1(4) . . . . ?
C66 Si1 N7 Si2 -49.8(6) . . . . ?
C67 Si2 N7 Gd1 -93.8(6) . . . . ?
C67 Si2 N7 Si1 88.4(6) . . . . ?
C68 Si2 N7 Gd1 25.0(6) . . . . ?
C68 Si2 N7 Si1 -152.8(5) . . . . ?
C69 Si2 N7 Gd1 144.1(5) . . . . ?
C69 Si2 N7 Si1 -33.7(6) . . . . ?
C70 Si3 N8 Gd2 -104.3(4) . . . . ?
C70 Si3 N8 Si4 73.9(6) . . . . ?
C71 Si3 N8 Gd2 14.4(5) . . . . ?
C71 Si3 N8 Si4 -167.4(5) . . . . ?
C72 Si3 N8 Gd2 131.0(5) . . . . ?
C72 Si3 N8 Si4 -50.8(6) . . . . ?
C73 Si4 N8 Gd2 143.0(5) . . . . ?
C73 Si4 N8 Si3 -35.0(7) . . . . ?
C74 Si4 N8 Gd2 24.6(6) . . . . ?
C74 Si4 N8 Si3 -153.4(5) . . . . ?
C75 Si4 N8 Gd2 -96.1(6) . . . . ?
C75 Si4 N8 Si3 85.9(6) . . . . ?
C76 Si5 N9 Gd3 15.0(5) . . . . ?
C76 Si5 N9 Si6 -166.0(4) . . . . ?
C77 Si5 N9 Gd3 -104.1(5) . . . . ?
C77 Si5 N9 Si6 74.9(6) . . . . ?
C78 Si5 N9 Gd3 131.3(5) . . . . ?
C78 Si5 N9 Si6 -49.7(6) . . . . ?
C79 Si6 N9 Gd3 144.4(5) . . . . ?
C79 Si6 N9 Si5 -34.4(6) . . . . ?
C80 Si6 N9 Gd3 26.5(6) . . . . ?
C80 Si6 N9 Si5 -152.4(5) . . . . ?
C81 Si6 N9 Gd3 -94.2(5) . . . . ?
C81 Si6 N9 Si5 87.0(6) . . . . ?
O4 C82 C83 C84 24(2) . . . . ?
O5 C86 C87 C88 10(3) . . . . ?
O6 C90 C91 C92 -20(2) . . . . ?
O7 C94 C95 C96 -26(2) . . . . ?
C82 O4 C85 C84 39(2) . . . . ?
C82 C83 C84 C85 -5(3) . . . . ?
C83 C84 C85 O4 -16(2) . . . . ?
C85 O4 C82 C83 -42(2) . . . . ?
C86 O5 C89 C88 0(3) . . . . ?
C86 C87 C88 C89 -11(3) . . . . ?
C87 C88 C89 O5 7(3) . . . . ?
C89 O5 C86 C87 -7(3) . . . . ?
C90 O6 C93 C92 -23(2) . . . . ?
C90 C91 C92 C93 9(2) . . . . ?
C91 C92 C93 O6 7(2) . . . . ?
C93 O6 C90 C91 28(2) . . . . ?
C94 O7 C97 C96 -15(3) . . . . ?
C94 C95 C96 C97 23(2) . . . . ?
C95 C96 C97 O7 -7(2) . . . . ?
C97 O7 C94 C95 27(2) . . . . ?
Li1 O4 C82 C83 153.4(13) . . . . ?
Li1 O4 C85 C84 -157.4(13) . . . . ?
Li1 O5 C86 C87 176.8(13) . . . . ?
Li1 O5 C89 C88 176.7(14) . . . . ?
Li1 O6 C90 C91 -165.5(12) . . . . ?
Li1 O6 C93 C92 171.0(12) . . . . ?
Li1 O7 C94 C95 -176.4(12) . . . . ?
Li1 O7 C97 C96 -171.1(12) . . . . ?

loop_
_platon_squeeze_void_nr
_platon_squeeze_void_average_x
_platon_squeeze_void_average_y
_platon_squeeze_void_average_z
_platon_squeeze_void_volume
_platon_squeeze_void_count_electrons
_platon_squeeze_void_content
1 0.000 0.000 0.500 261 54 '1.1 C7H8'
2 0.500 0.000 1.000 1759 365 '7.3 C7H8'
